data_1557333
loop_
_publ_author_name
'Payne, Daniel T.'
'Webre, Whitney A.'
'Gobeze, Habtom B.'
'Seetharaman, Sairaman'
'Matsushita, Yoshitaka'
'Karr, Paul A.'
'Chahal, Mandeep K.'
'Labuta, Jan'
'Jevasuwan, Wipakorn'
'Fukata, Naoki'
'Fossey, John S.'
'Ariga, Katsuhiko'
'D'Souza, Francis'
'Hill, Jonathan P.'

_publ_section_title
;
 Nanomolecular singlet oxygen photosensitizers based on
 hemiquinonoid-resorcinarenes, the fuchsonarenes.
;
_journal_issue 10
_journal_name_full 'Chemical science'
_journal_page_first 2614
_journal_page_last 2620
_journal_paper_doi 10.1039/d0sc00651c
_journal_volume 11
_journal_year 2020
_chemical_formula_sum 'C106 H124 Cl6 O20'
_chemical_formula_weight 1930.74
_chemical_name_common rctt-2[Ox1]
_space_group_crystal_system monoclinic
_space_group_IT_number 14
_space_group_name_Hall '-P 2yn'
_space_group_name_H-M_alt 'P 1 21/n 1'
_atom_sites_solution_hydrogens geom
_audit_creation_method SHELXL-2014/7
_audit_update_record
;
2019-06-18 deposited with the CCDC.	2020-02-12 downloaded from the CCDC.
;
_cell_angle_alpha 90
_cell_angle_beta 97.770(2)
_cell_angle_gamma 90
_cell_formula_units_Z 4
_cell_length_a 19.6983(14)
_cell_length_b 20.2034(14)
_cell_length_c 26.3162(18)
_cell_measurement_reflns_used 9780
_cell_measurement_temperature 163(2)
_cell_measurement_theta_max 28.15
_cell_measurement_theta_min 2.23
_cell_volume 10377.0(13)
_computing_cell_refinement 'CrystalClear (Rigaku Inc., 2008)'
_computing_data_collection 'CrystalClear (Rigaku Inc., 2008)'
_computing_data_reduction 'CrystalClear (Rigaku Inc., 2008)'
_computing_structure_refinement 'SHELXL-2014/7 (Sheldrick, 2014)'
_computing_structure_solution 'SHELXT (Sheldrick, 2015)'
_diffrn_ambient_temperature 163(2)
_diffrn_detector_area_resol_mean 28.5714
_diffrn_measured_fraction_theta_full 0.998
_diffrn_measured_fraction_theta_max 0.991
_diffrn_measurement_device
;
Rigaku AFC11 Saturn724+ (4x4 bin mode)
;
_diffrn_radiation_detector CCD
_diffrn_radiation_monochromator Confocal
_diffrn_radiation_source 'Rotating Anode'
_diffrn_radiation_type 'Mo K\a'
_diffrn_radiation_wavelength 0.710747
_diffrn_reflns_av_R_equivalents 0.0470
_diffrn_reflns_av_unetI/netI 0.0376
_diffrn_reflns_Laue_measured_fraction_full 0.998
_diffrn_reflns_Laue_measured_fraction_max 0.991
_diffrn_reflns_limit_h_max 26
_diffrn_reflns_limit_h_min -24
_diffrn_reflns_limit_k_max 27
_diffrn_reflns_limit_k_min -27
_diffrn_reflns_limit_l_max 35
_diffrn_reflns_limit_l_min -35
_diffrn_reflns_number 114699
_diffrn_reflns_point_group_measured_fraction_full 0.998
_diffrn_reflns_point_group_measured_fraction_max 0.991
_diffrn_reflns_theta_full 25.242
_diffrn_reflns_theta_max 28.555
_diffrn_reflns_theta_min 1.216
_diffrn_source_current 24.0000
_diffrn_source_power 1.2000
_diffrn_source_voltage 50.0000
_exptl_absorpt_coefficient_mu 0.232
_exptl_absorpt_correction_T_max 0.7457
_exptl_absorpt_correction_T_min 0.6675
_exptl_absorpt_correction_type multi-scan
_exptl_crystal_colour Yellow
_exptl_crystal_density_diffrn 1.236
_exptl_crystal_description Chunk
_exptl_crystal_F_000 4088
_exptl_crystal_size_max 0.207
_exptl_crystal_size_mid 0.182
_exptl_crystal_size_min 0.094
_refine_diff_density_max 2.125
_refine_diff_density_min -1.279
_refine_diff_density_rms 0.151
_refine_ls_extinction_method none
_refine_ls_goodness_of_fit_ref 1.517
_refine_ls_hydrogen_treatment constr
_refine_ls_matrix_type full
_refine_ls_number_parameters 1249
_refine_ls_number_reflns 26208
_refine_ls_number_restraints 58
_refine_ls_restrained_S_all 2.137
_refine_ls_R_factor_all 0.1573
_refine_ls_R_factor_gt 0.1192
_refine_ls_shift/su_max 0.000
_refine_ls_shift/su_mean 0.000
_refine_ls_structure_factor_coef Fsqd
_refine_ls_weighting_details 'w=1/[\s^2^(Fo^2^)+(0.2000P)^2^] where P=(Fo^2^+2Fc^2^)/3'
_refine_ls_weighting_scheme calc
_refine_ls_wR_factor_gt 0.3589
_refine_ls_wR_factor_ref 0.3975
_reflns_Friedel_coverage 0.000
_reflns_number_gt 17150
_reflns_number_total 26208
_reflns_threshold_expression 'I > 2\s(I)'
_cod_data_source_file d0sc00651c2.cif
_cod_data_source_block shelx_CCDC1
_cod_depositor_comments
;
The following automatic conversions were performed:

data item '_exptl_absorpt_correction_type' value 'Multi-scan' was
changed to 'multi-scan' in accordance with the
/home/data/users/saulius/crontab/automatic-downloads/rss-feeds/RSC/lib/dictionaries/cif_core.dic
dictionary named 'cif_core.dic' version 2.4.2 last updated on
2011-04-26.

Automatic conversion script
Id: cif_fix_values 7556 2019-12-06 15:28:31Z antanas 

 Adding full bibliography for 1557331--1557337.cif.
;
_cod_original_sg_symbol_H-M 'P 21/n'
_cod_database_code 1557333
_shelx_shelxl_version_number 2014/7
_shelx_space_group_comment
;
The symmetry employed for this shelxl refinement is uniquely defined
by the following loop, which should always be used as a source of
symmetry information in preference to the above space-group names.
They are only intended as comments.
;
_shelx_estimated_absorpt_t_min 0.954
_shelx_estimated_absorpt_t_max 0.979

loop_
_space_group_symop_operation_xyz
'x, y, z'
'-x+1/2, y+1/2, -z+1/2'
'-x, -y, -z'
'x-1/2, -y-1/2, z-1/2'

loop_
_atom_site_label
_atom_site_type_symbol
_atom_site_fract_x
_atom_site_fract_y
_atom_site_fract_z
_atom_site_U_iso_or_equiv
_atom_site_adp_type
_atom_site_occupancy
_atom_site_site_symmetry_order
_atom_site_calc_flag
_atom_site_refinement_flags_posn
_atom_site_refinement_flags_adp
_atom_site_refinement_flags_occupancy
_atom_site_disorder_assembly
_atom_site_disorder_group
C1 C 0.2121(3) -0.01467(18) 0.38843(17) 0.0730(15) Uani 1 1 d D . . . .
H1A H 0.1823 0.0077 0.3608 0.110 Uiso 1 1 calc R U . . .
H1B H 0.2131 -0.0622 0.3811 0.110 Uiso 1 1 calc R U . . .
H1C H 0.2586 0.0034 0.3907 0.110 Uiso 1 1 calc R U . . .
C2 C 0.1844(3) -0.00361(16) 0.43935(14) 0.0545(11) Uani 1 1 d D . . . .
C3 C 0.17577(19) 0.06936(14) 0.45208(12) 0.0381(7) Uani 1 1 d D . . . .
C4 C 0.19770(18) 0.11827(13) 0.41736(11) 0.0344(7) Uani 1 1 d D . . . .
H4 H 0.2160 0.1046 0.3874 0.041 Uiso 1 1 calc R U . . .
C5 C 0.19168(15) 0.18699(13) 0.42842(10) 0.0290(6) Uani 1 1 d D . . . .
C6 C 0.22236(18) 0.23633(14) 0.39529(11) 0.0349(7) Uani 1 1 d D . . . .
H6 H 0.2712 0.2222 0.3963 0.042 Uiso 1 1 calc R U . . .
C7 C 0.22610(16) 0.30453(13) 0.41983(10) 0.0293(6) Uani 1 1 d . . . . .
C8 C 0.17615(15) 0.35264(13) 0.40703(10) 0.0274(6) Uani 1 1 d . . . . .
H8 H 0.1398 0.3435 0.3804 0.033 Uiso 1 1 calc R U . . .
C9 C 0.17739(15) 0.41350(13) 0.43173(10) 0.0277(6) Uani 1 1 d . . . . .
C10 C 0.12393(15) 0.46747(13) 0.41867(10) 0.0274(6) Uani 1 1 d . . . . .
H10 H 0.1141 0.4867 0.4519 0.033 Uiso 1 1 calc R U . . .
C11 C 0.05682(15) 0.43967(12) 0.39182(10) 0.0259(5) Uani 1 1 d . . . . .
C12 C 0.03391(15) 0.44683(12) 0.33993(10) 0.0256(5) Uani 1 1 d . . . . .
H12 H 0.0607 0.4724 0.3198 0.031 Uiso 1 1 calc R U . . .
C13 C -0.02629(15) 0.41851(12) 0.31595(10) 0.0268(6) Uani 1 1 d . . . . .
C14 C -0.04338(18) 0.42347(14) 0.25930(11) 0.0337(6) Uani 1 1 d . . . . .
H14 H -0.0937 0.4284 0.2605 0.040 Uiso 1 1 calc R U . . .
C15 C -0.03853(16) 0.48213(14) 0.23338(10) 0.0314(6) Uani 1 1 d D . . . .
C16 C -0.0310(3) 0.53946(18) 0.15226(14) 0.0597(12) Uani 1 1 d D . . . .
C17A C -0.0199(4) 0.5403(2) 0.09605(18) 0.0506(16) Uani 0.809(13) 1 d . . P . .
C17B C 0.0220(18) 0.5395(11) 0.1029(8) 0.0506(16) Uani 0.191(13) 1 d . . P . .
C18 C 0.0318(4) 0.5872(3) 0.0884(2) 0.101(2) Uani 1 1 d D . . . .
H18A H 0.0141 0.5893 0.0518 0.152 Uiso 1 1 calc R U . . .
H18B H 0.0813 0.5954 0.0932 0.152 Uiso 1 1 calc R U . . .
H18C H 0.0091 0.6208 0.1070 0.152 Uiso 1 1 calc R U . . .
C19 C -0.0569(3) 0.66044(19) 0.31551(15) 0.0675(13) Uani 1 1 d D . . . .
H19A H -0.0918 0.6294 0.3242 0.101 Uiso 1 1 calc R U . . .
H19B H -0.0631 0.7034 0.3315 0.101 Uiso 1 1 calc R U . . .
H19C H -0.0112 0.6431 0.3281 0.101 Uiso 1 1 calc R U . . .
C20 C -0.0640(3) 0.66880(17) 0.25704(14) 0.0608(12) Uani 1 1 d D . . . .
C21 C -0.0516(2) 0.60299(16) 0.23265(13) 0.0498(9) Uani 1 1 d D . . . .
C22A C -0.0525(3) 0.6010(2) 0.17515(15) 0.0430(13) Uani 0.778(9) 1 d D . P . .
C22B C -0.0064(10) 0.5981(7) 0.1809(5) 0.0430(13) Uani 0.222(9) 1 d D . P . .
C23 C 0.0126(4) 0.4758(3) 0.08232(18) 0.091(2) Uani 1 1 d D . . . .
H23A H -0.0299 0.4570 0.0916 0.137 Uiso 1 1 calc R U . . .
H23B H 0.0514 0.4477 0.0961 0.137 Uiso 1 1 calc R U . . .
H23C H 0.0099 0.4780 0.0449 0.137 Uiso 1 1 calc R U . . .
C24 C -0.0813(4) 0.5575(3) 0.06075(17) 0.096(2) Uani 1 1 d D . . . .
H24A H -0.1156 0.5224 0.0611 0.145 Uiso 1 1 calc R U . . .
H24B H -0.0694 0.5623 0.0260 0.145 Uiso 1 1 calc R U . . .
H24C H -0.1001 0.5994 0.0715 0.145 Uiso 1 1 calc R U . . .
C25 C 0.1135(3) -0.0357(2) 0.43452(18) 0.0713(14) Uani 1 1 d . . . . .
H25A H 0.0935 -0.0284 0.4662 0.107 Uiso 1 1 calc R U . . .
H25B H 0.1178 -0.0834 0.4288 0.107 Uiso 1 1 calc R U . . .
H25C H 0.0839 -0.0160 0.4055 0.107 Uiso 1 1 calc R U . . .
C26 C 0.2350(3) -0.0368(2) 0.48144(19) 0.0714(14) Uani 1 1 d . . . . .
H26A H 0.2804 -0.0167 0.4822 0.107 Uiso 1 1 calc R U . . .
H26B H 0.2379 -0.0842 0.4741 0.107 Uiso 1 1 calc R U . . .
H26C H 0.2190 -0.0307 0.5148 0.107 Uiso 1 1 calc R U . . .
C27 C 0.15276(19) 0.09178(16) 0.49618(13) 0.0416(8) Uani 1 1 d . . . . .
C28 C 0.14572(19) 0.15970(16) 0.50764(13) 0.0415(8) Uani 1 1 d . . . . .
C29 C 0.1213(2) 0.18376(19) 0.55738(15) 0.0544(10) Uani 1 1 d . . . . .
C30 C 0.1220(3) 0.2605(2) 0.55975(18) 0.0745(15) Uani 1 1 d . . . . .
H30A H 0.0924 0.2783 0.5299 0.112 Uiso 1 1 calc R U . . .
H30B H 0.1689 0.2765 0.5595 0.112 Uiso 1 1 calc R U . . .
H30C H 0.1051 0.2751 0.5913 0.112 Uiso 1 1 calc R U . . .
C31 C 0.1704(3) 0.1600(2) 0.60403(16) 0.0651(12) Uani 1 1 d . . . . .
H31A H 0.1569 0.1794 0.6353 0.098 Uiso 1 1 calc R U . . .
H31B H 0.2172 0.1737 0.6004 0.098 Uiso 1 1 calc R U . . .
H31C H 0.1684 0.1116 0.6062 0.098 Uiso 1 1 calc R U . . .
C32 C 0.0479(3) 0.1617(3) 0.56159(19) 0.0791(15) Uani 1 1 d . . . . .
H32A H 0.0168 0.1799 0.5328 0.119 Uiso 1 1 calc R U . . .
H32B H 0.0345 0.1779 0.5939 0.119 Uiso 1 1 calc R U . . .
H32C H 0.0454 0.1133 0.5608 0.119 Uiso 1 1 calc R U . . .
C33 C 0.16537(19) 0.20533(16) 0.47209(13) 0.0406(7) Uani 1 1 d . . . . .
H33 H 0.1602 0.2512 0.4786 0.049 Uiso 1 1 calc R U . . .
C34 C 0.19460(15) 0.23952(12) 0.33892(10) 0.0277(6) Uani 1 1 d . . . . .
C35 C 0.13279(15) 0.21157(12) 0.31687(10) 0.0265(6) Uani 1 1 d . . . . .
H35 H 0.1060 0.1874 0.3380 0.032 Uiso 1 1 calc R U . . .
C36 C 0.10920(15) 0.21806(12) 0.26471(10) 0.0265(6) Uani 1 1 d . . . . .
C37 C 0.14959(16) 0.25367(13) 0.23509(10) 0.0285(6) Uani 1 1 d . . . . .
C38 C 0.1165(2) 0.31740(16) 0.15949(13) 0.0420(8) Uani 1 1 d . . . . .
C39 C 0.0958(2) 0.3097(2) 0.10300(13) 0.0565(10) Uani 1 1 d . . . . .
H39A H 0.0460 0.3144 0.0950 0.085 Uiso 1 1 calc R U . . .
H39B H 0.1096 0.2659 0.0922 0.085 Uiso 1 1 calc R U . . .
H39C H 0.1184 0.3439 0.0848 0.085 Uiso 1 1 calc R U . . .
C40 C 0.21123(16) 0.28107(13) 0.25486(11) 0.0298(6) Uani 1 1 d . . . . .
H40 H 0.2384 0.3044 0.2336 0.036 Uiso 1 1 calc R U . . .
C41 C 0.23238(16) 0.27364(13) 0.30671(11) 0.0293(6) Uani 1 1 d . . . . .
C42 C 0.35157(19) 0.26762(18) 0.33133(16) 0.0469(8) Uani 1 1 d . . . . .
C43 C 0.4113(2) 0.3029(2) 0.36008(18) 0.0615(11) Uani 1 1 d . . . . .
H43A H 0.4136 0.2932 0.3968 0.092 Uiso 1 1 calc R U . . .
H43B H 0.4059 0.3507 0.3545 0.092 Uiso 1 1 calc R U . . .
H43C H 0.4536 0.2880 0.3478 0.092 Uiso 1 1 calc R U . . .
C44 C 0.04085(16) 0.19066(13) 0.23940(10) 0.0287(6) Uani 1 1 d . . . . .
H44 H 0.0503 0.1681 0.2073 0.034 Uiso 1 1 calc R U . . .
C45 C -0.00890(15) 0.24647(13) 0.22275(10) 0.0278(6) Uani 1 1 d . . . . .
C46 C -0.06190(18) 0.23710(15) 0.18261(12) 0.0390(7) Uani 1 1 d . . . . .
C47 C -0.0504(3) 0.1671(3) 0.11054(19) 0.0658(12) Uani 1 1 d . . . . .
C48 C -0.1101(2) 0.28543(17) 0.16785(15) 0.0479(9) Uani 1 1 d . . . . .
H48 H -0.1468 0.2773 0.1412 0.058 Uiso 1 1 calc R U . . .
C49 C -0.0599(4) 0.0983(3) 0.0920(3) 0.099(2) Uani 1 1 d . . . . .
H49A H -0.1089 0.0878 0.0864 0.148 Uiso 1 1 calc R U . . .
H49B H -0.0362 0.0680 0.1176 0.148 Uiso 1 1 calc R U . . .
H49C H -0.0409 0.0936 0.0596 0.148 Uiso 1 1 calc R U . . .
C50 C -0.0275(2) 0.48338(16) 0.18033(12) 0.0456(9) Uani 1 1 d D . . . .
C51 C -0.10374(17) 0.34625(15) 0.19276(13) 0.0402(7) Uani 1 1 d . . . . .
C52 C -0.1704(3) 0.4236(2) 0.1397(2) 0.0770(15) Uani 1 1 d . . . . .
C53 C -0.2191(3) 0.4790(3) 0.1446(3) 0.108(3) Uani 1 1 d . . . . .
H53A H -0.2520 0.4821 0.1132 0.163 Uiso 1 1 calc R U . . .
H53B H -0.1936 0.5207 0.1499 0.163 Uiso 1 1 calc R U . . .
H53C H -0.2437 0.4707 0.1739 0.163 Uiso 1 1 calc R U . . .
C54 C -0.05106(15) 0.35870(13) 0.23201(11) 0.0290(6) Uani 1 1 d . . . . .
C55 C -0.00516(15) 0.30761(13) 0.24659(10) 0.0277(6) Uani 1 1 d . . . . .
H55 H 0.0304 0.3151 0.2742 0.033 Uiso 1 1 calc R U . . .
C56 C 0.00898(16) 0.13902(13) 0.27055(11) 0.0318(6) Uani 1 1 d . . . . .
C57 C 0.01061(18) 0.07266(14) 0.25683(12) 0.0369(7) Uani 1 1 d . . . . .
H57 H 0.0320 0.0606 0.2279 0.044 Uiso 1 1 calc R U . . .
C58 C -0.0184(2) 0.02294(15) 0.28433(14) 0.0457(8) Uani 1 1 d . . . . .
C59 C -0.0467(2) 0.04213(16) 0.32836(15) 0.0504(9) Uani 1 1 d . . . . .
C60 C -0.04787(19) 0.10887(15) 0.34394(13) 0.0405(7) Uani 1 1 d . . . . .
C61 C -0.02084(17) 0.15577(14) 0.31371(12) 0.0344(6) Uani 1 1 d . . . . .
H61 H -0.0228 0.2011 0.3229 0.041 Uiso 1 1 calc R U . . .
C62 C -0.0779(2) 0.12939(19) 0.39259(15) 0.0522(9) Uani 1 1 d . . . . .
C63 C -0.0720(3) 0.20399(19) 0.40150(16) 0.0608(11) Uani 1 1 d . . . . .
H63A H -0.0942 0.2273 0.3711 0.091 Uiso 1 1 calc R U . . .
H63B H -0.0236 0.2165 0.4080 0.091 Uiso 1 1 calc R U . . .
H63C H -0.0946 0.2160 0.4312 0.091 Uiso 1 1 calc R U . . .
C64 C -0.1531(3) 0.1106(3) 0.3899(2) 0.0777(14) Uani 1 1 d . . . . .
H64A H -0.1699 0.1233 0.4219 0.117 Uiso 1 1 calc R U . . .
H64B H -0.1581 0.0627 0.3849 0.117 Uiso 1 1 calc R U . . .
H64C H -0.1797 0.1336 0.3610 0.117 Uiso 1 1 calc R U . . .
C65 C -0.0368(3) 0.0971(2) 0.44010(17) 0.0688(13) Uani 1 1 d . . . . .
H65A H -0.0570 0.1095 0.4708 0.103 Uiso 1 1 calc R U . . .
H65B H 0.0108 0.1123 0.4435 0.103 Uiso 1 1 calc R U . . .
H65C H -0.0381 0.0488 0.4362 0.103 Uiso 1 1 calc R U . . .
C66 C -0.0173(3) -0.04993(16) 0.26695(17) 0.0593(11) Uani 1 1 d . . . . .
C67 C -0.0907(3) -0.0792(2) 0.2589(2) 0.0864(17) Uani 1 1 d . . . . .
H67A H -0.1224 -0.0469 0.2410 0.130 Uiso 1 1 calc R U . . .
H67B H -0.1049 -0.0897 0.2923 0.130 Uiso 1 1 calc R U . . .
H67C H -0.0912 -0.1197 0.2383 0.130 Uiso 1 1 calc R U . . .
C68 C 0.0115(3) -0.05652(19) 0.2164(2) 0.0718(14) Uani 1 1 d . . . . .
H68A H 0.0092 -0.1029 0.2054 0.108 Uiso 1 1 calc R U . . .
H68B H 0.0593 -0.0416 0.2209 0.108 Uiso 1 1 calc R U . . .
H68C H -0.0155 -0.0292 0.1903 0.108 Uiso 1 1 calc R U . . .
C69 C 0.0264(4) -0.0911(2) 0.3078(2) 0.095(2) Uani 1 1 d . . . . .
H69A H 0.0087 -0.0864 0.3407 0.142 Uiso 1 1 calc R U . . .
H69B H 0.0740 -0.0756 0.3114 0.142 Uiso 1 1 calc R U . . .
H69C H 0.0246 -0.1378 0.2975 0.142 Uiso 1 1 calc R U . . .
C70 C 0.27905(18) 0.31959(15) 0.45783(11) 0.0366(7) Uani 1 1 d . . . . .
C71 C 0.3394(2) 0.2434(2) 0.51572(14) 0.0521(9) Uani 1 1 d . . . . .
C72 C 0.3893(3) 0.1873(3) 0.5161(2) 0.0799(16) Uani 1 1 d . . . . .
H72A H 0.4141 0.1819 0.5507 0.120 Uiso 1 1 calc R U . . .
H72B H 0.4220 0.1969 0.4921 0.120 Uiso 1 1 calc R U . . .
H72C H 0.3645 0.1464 0.5057 0.120 Uiso 1 1 calc R U . . .
C73 C 0.28367(19) 0.38009(16) 0.48278(12) 0.0414(8) Uani 1 1 d . . . . .
H73 H 0.3213 0.3899 0.5082 0.050 Uiso 1 1 calc R U . . .
C74 C 0.23223(18) 0.42579(15) 0.46973(11) 0.0369(7) Uani 1 1 d . . . . .
C75 C 0.2198(4) 0.4955(3) 0.5392(2) 0.093(2) Uani 1 1 d . . . . .
C76 C -0.1265(4) 0.6978(3) 0.2373(3) 0.111(3) Uani 1 1 d D . . . .
H76A H -0.1636 0.6658 0.2385 0.167 Uiso 1 1 calc R U . . .
H76B H -0.1250 0.7113 0.2017 0.167 Uiso 1 1 calc R U . . .
H76C H -0.1347 0.7367 0.2579 0.167 Uiso 1 1 calc R U . . .
C77 C 0.2257(4) 0.5667(3) 0.5560(2) 0.0903(18) Uani 1 1 d . . . . .
H77A H 0.1833 0.5902 0.5431 0.135 Uiso 1 1 calc R U . . .
H77B H 0.2644 0.5874 0.5424 0.135 Uiso 1 1 calc R U . . .
H77C H 0.2331 0.5688 0.5936 0.135 Uiso 1 1 calc R U . . .
C78 C 0.15156(15) 0.52330(13) 0.38873(10) 0.0278(6) Uani 1 1 d . . . . .
C79 C 0.14726(16) 0.58801(13) 0.40509(11) 0.0308(6) Uani 1 1 d . . . . .
H79 H 0.1298 0.5965 0.4364 0.037 Uiso 1 1 calc R U . . .
C80 C 0.16794(17) 0.64166(14) 0.37685(12) 0.0346(7) Uani 1 1 d . . . . .
C81 C 0.19037(19) 0.62618(15) 0.32923(14) 0.0421(8) Uani 1 1 d . . . . .
C82 C 0.19996(18) 0.56099(14) 0.31317(12) 0.0353(7) Uani 1 1 d . . . . .
C83 C 0.2243(2) 0.54287(16) 0.26163(14) 0.0478(9) Uani 1 1 d . . . . .
C84 C 0.2873(3) 0.5809(2) 0.2514(2) 0.089(2) Uani 1 1 d . . . . .
H84A H 0.3223 0.5784 0.2816 0.134 Uiso 1 1 calc R U . . .
H84B H 0.2750 0.6273 0.2443 0.134 Uiso 1 1 calc R U . . .
H84C H 0.3053 0.5616 0.2218 0.134 Uiso 1 1 calc R U . . .
C85 C 0.2409(2) 0.46950(17) 0.25873(14) 0.0502(9) Uani 1 1 d . . . . .
H85A H 0.2602 0.4605 0.2270 0.075 Uiso 1 1 calc R U . . .
H85B H 0.1990 0.4435 0.2591 0.075 Uiso 1 1 calc R U . . .
H85C H 0.2743 0.4572 0.2882 0.075 Uiso 1 1 calc R U . . .
C86 C 0.1629(3) 0.5535(3) 0.21674(16) 0.0746(14) Uani 1 1 d . . . . .
H86A H 0.1803 0.5516 0.1836 0.112 Uiso 1 1 calc R U . . .
H86B H 0.1417 0.5968 0.2207 0.112 Uiso 1 1 calc R U . . .
H86C H 0.1286 0.5186 0.2182 0.112 Uiso 1 1 calc R U . . .
C87 C 0.18099(15) 0.51039(13) 0.34454(10) 0.0288(6) Uani 1 1 d . . . . .
H87 H 0.1884 0.4657 0.3354 0.035 Uiso 1 1 calc R U . . .
C88 C 0.1653(2) 0.71351(15) 0.39669(15) 0.0454(8) Uani 1 1 d . . . . .
C89 C 0.2382(3) 0.7425(2) 0.4013(2) 0.0679(13) Uani 1 1 d . . . . .
H89A H 0.2560 0.7377 0.3685 0.102 Uiso 1 1 calc R U . . .
H89B H 0.2680 0.7188 0.4281 0.102 Uiso 1 1 calc R U . . .
H89C H 0.2369 0.7895 0.4103 0.102 Uiso 1 1 calc R U . . .
C90 C 0.1412(3) 0.71537(18) 0.45030(17) 0.0583(11) Uani 1 1 d . . . . .
H90A H 0.1482 0.7599 0.4648 0.087 Uiso 1 1 calc R U . . .
H90B H 0.1678 0.6834 0.4729 0.087 Uiso 1 1 calc R U . . .
H90C H 0.0925 0.7040 0.4471 0.087 Uiso 1 1 calc R U . . .
C91 C 0.1157(3) 0.75657(19) 0.36172(19) 0.0674(12) Uani 1 1 d . . . . .
H91A H 0.1202 0.8027 0.3732 0.101 Uiso 1 1 calc R U . . .
H91B H 0.0687 0.7414 0.3630 0.101 Uiso 1 1 calc R U . . .
H91C H 0.1263 0.7533 0.3265 0.101 Uiso 1 1 calc R U . . .
C92 C 0.01465(16) 0.40289(13) 0.42050(10) 0.0277(6) Uani 1 1 d . . . . .
C93 C -0.0006(2) 0.41919(15) 0.50685(12) 0.0399(8) Uani 1 1 d . . . . .
C94 C 0.0339(2) 0.4131(2) 0.56029(13) 0.0532(10) Uani 1 1 d . . . . .
H94A H 0.0083 0.4383 0.5832 0.080 Uiso 1 1 calc R U . . .
H94B H 0.0806 0.4305 0.5625 0.080 Uiso 1 1 calc R U . . .
H94C H 0.0355 0.3664 0.5705 0.080 Uiso 1 1 calc R U . . .
C95 C -0.04531(17) 0.37502(14) 0.39840(11) 0.0323(6) Uani 1 1 d . . . . .
H95 H -0.0732 0.3509 0.4187 0.039 Uiso 1 1 calc R U . . .
C96 C -0.06507(15) 0.38224(14) 0.34630(11) 0.0309(6) Uani 1 1 d . . . . .
C97 C -0.1788(2) 0.3852(3) 0.3095(2) 0.0775(15) Uani 1 1 d . . . . .
C98 C -0.0142(4) 0.7186(2) 0.2465(2) 0.093(2) Uani 1 1 d D . . . .
H98A H -0.0234 0.7601 0.2636 0.139 Uiso 1 1 calc R U . . .
H98B H -0.0178 0.7259 0.2094 0.139 Uiso 1 1 calc R U . . .
H98C H 0.0321 0.7032 0.2595 0.139 Uiso 1 1 calc R U . . .
C99 C -0.2386(3) 0.3405(5) 0.2875(3) 0.122(3) Uani 1 1 d . . . . .
H99A H -0.2472 0.3076 0.3133 0.184 Uiso 1 1 calc R U . . .
H99B H -0.2271 0.3178 0.2569 0.184 Uiso 1 1 calc R U . . .
H99C H -0.2798 0.3674 0.2783 0.184 Uiso 1 1 calc R U . . .
C100 C -0.04633(18) 0.54522(14) 0.25744(11) 0.0354(7) Uani 1 1 d D . . . .
O1 O -0.0311(3) 0.2131(2) 0.08724(18) 0.1006(13) Uani 1 1 d . . . . .
O2 O 0.1964(4) 0.4489(2) 0.56067(19) 0.132(2) Uani 1 1 d . . . . .
O3A O -0.0655(2) 0.65192(16) 0.15037(13) 0.0590(11) Uani 0.747(5) 1 d . . P . .
O3B O 0.0050(7) 0.6624(5) 0.1552(4) 0.0590(11) Uani 0.253(5) 1 d . . P . .
O4 O 0.13588(17) 0.04503(12) 0.52932(10) 0.0575(8) Uani 1 1 d . . . . .
H4O H 0.1218 0.0635 0.5545 0.069 Uiso 1 1 calc R U . . .
O5 O 0.12765(11) 0.25686(10) 0.18196(7) 0.0322(5) Uani 1 1 d . . . . .
O6 O 0.1213(2) 0.36792(13) 0.18328(11) 0.0708(10) Uani 1 1 d . . . . .
O7 O 0.29399(11) 0.30457(10) 0.32739(8) 0.0357(5) Uani 1 1 d . . . . .
O8 O 0.35217(16) 0.21304(16) 0.31332(17) 0.0817(11) Uani 1 1 d . . . . .
O9 O -0.06803(15) 0.17472(11) 0.15926(10) 0.0531(7) Uani 1 1 d . . . . .
O10 O -0.15485(16) 0.39475(14) 0.18370(14) 0.0704(9) Uani 1 1 d . . . . .
O11 O -0.1480(3) 0.40561(19) 0.10280(15) 0.0977(14) Uani 1 1 d . . . . .
O12 O -0.0725(2) -0.00577(14) 0.35719(12) 0.0696(9) Uani 1 1 d . . . . .
H12O H -0.0878 0.0119 0.3822 0.083 Uiso 1 1 calc R U . . .
O13 O 0.33105(13) 0.27272(12) 0.46894(9) 0.0440(6) Uani 1 1 d . . . . .
O14 O 0.30856(17) 0.26018(17) 0.54975(10) 0.0673(9) Uani 1 1 d . . . . .
O15 O 0.23697(15) 0.48807(12) 0.49254(9) 0.0500(6) Uani 1 1 d . . . . .
O16 O 0.20337(19) 0.67984(12) 0.29955(12) 0.0686(10) Uani 1 1 d . . . . .
H16O H 0.2173 0.6665 0.2726 0.082 Uiso 1 1 calc R U . . .
O17 O 0.03835(12) 0.39425(10) 0.47265(7) 0.0331(5) Uani 1 1 d . . . . .
O18 O -0.05706(16) 0.44247(14) 0.49391(10) 0.0533(7) Uani 1 1 d . . . . .
O19 O -0.12359(12) 0.34876(13) 0.32477(10) 0.0466(6) Uani 1 1 d . . . . .
O20 O -0.1789(2) 0.4459(3) 0.3120(2) 0.1240(19) Uani 1 1 d . . . . .
C01 C -0.2251(4) 0.0797(4) 0.1804(3) 0.077(3) Uani 0.585(4) 1 d D . P . .
H01 H -0.2703 0.0589 0.1836 0.092 Uiso 0.585(4) 1 calc DR U P . .
Cl1A Cl -0.1875(2) 0.0944(3) 0.24069(14) 0.157(2) Uani 0.585(4) 1 d D . P . .
Cl2 Cl -0.17800(18) 0.02002(18) 0.15145(14) 0.1151(12) Uani 0.585(4) 1 d D . P . .
Cl3 Cl -0.24227(17) 0.14897(15) 0.14770(14) 0.1205(15) Uani 0.585(4) 1 d D . P . .
C02 C 0.3540(4) 0.5500(3) 0.4230(3) 0.0702(17) Uani 0.788(4) 1 d . . P . .
H02 H 0.3035 0.5487 0.4240 0.084 Uiso 0.788(4) 1 calc R U P . .
Cl4 Cl 0.37159(9) 0.62069(8) 0.38829(8) 0.0819(6) Uani 0.788(4) 1 d . . P . .
Cl5 Cl 0.37572(14) 0.47914(8) 0.39212(9) 0.1027(8) Uani 0.788(4) 1 d . . P . .
Cl6 Cl 0.39395(14) 0.55389(14) 0.48522(9) 0.1185(10) Uani 0.788(4) 1 d . . P . .
C03 C -0.1152(4) 0.7632(3) 0.0791(3) 0.108(3) Uani 0.954(4) 1 d . . P . .
H03 H -0.0959 0.7259 0.1015 0.129 Uiso 0.954(4) 1 calc R U P . .
Cl7 Cl -0.2015(2) 0.74832(16) 0.0617(2) 0.239(2) Uani 0.954(4) 1 d . . P . .
Cl8 Cl -0.10488(10) 0.83542(8) 0.11477(7) 0.0983(7) Uani 0.954(4) 1 d . . P . .
Cl9 Cl -0.0686(2) 0.76780(12) 0.02598(7) 0.1617(14) Uani 0.954(4) 1 d . . P . .
O01 O -0.1912(5) 0.1988(6) 0.2555(5) 0.054(5) Uani 0.243(11) 1 d . . P . .

loop_
_atom_site_aniso_label
_atom_site_aniso_U_11
_atom_site_aniso_U_22
_atom_site_aniso_U_33
_atom_site_aniso_U_23
_atom_site_aniso_U_13
_atom_site_aniso_U_12
C1 0.140(5) 0.0291(17) 0.059(2) -0.0032(16) 0.045(3) -0.001(2)
C2 0.104(3) 0.0226(14) 0.0408(18) 0.0018(13) 0.024(2) -0.0005(17)
C3 0.056(2) 0.0257(13) 0.0328(15) 0.0031(11) 0.0060(14) -0.0004(13)
C4 0.0546(19) 0.0244(13) 0.0252(13) 0.0026(10) 0.0090(13) -0.0012(12)
C5 0.0352(15) 0.0263(13) 0.0259(13) 0.0072(10) 0.0051(11) 0.0008(11)
C6 0.055(2) 0.0226(12) 0.0263(13) 0.0016(10) 0.0037(13) -0.0003(12)
C7 0.0419(17) 0.0243(12) 0.0224(12) 0.0022(10) 0.0063(11) 0.0001(11)
C8 0.0357(15) 0.0256(12) 0.0211(12) 0.0034(9) 0.0053(11) -0.0028(11)
C9 0.0371(16) 0.0248(12) 0.0224(12) 0.0022(10) 0.0084(11) -0.0034(11)
C10 0.0410(16) 0.0217(11) 0.0204(12) 0.0001(9) 0.0071(11) -0.0023(11)
C11 0.0360(15) 0.0192(11) 0.0247(12) 0.0014(9) 0.0116(11) 0.0025(10)
C12 0.0352(15) 0.0207(11) 0.0225(12) 0.0008(9) 0.0093(10) 0.0023(10)
C13 0.0338(15) 0.0207(11) 0.0268(13) 0.0013(9) 0.0079(11) 0.0064(10)
C14 0.0447(18) 0.0283(13) 0.0274(13) -0.0004(11) 0.0024(12) 0.0005(12)
C15 0.0414(17) 0.0287(13) 0.0236(13) -0.0006(10) 0.0028(11) 0.0087(12)
C16 0.113(4) 0.0361(17) 0.0316(17) 0.0042(14) 0.016(2) 0.009(2)
C17A 0.075(5) 0.047(2) 0.032(2) 0.0106(17) 0.014(3) 0.007(3)
C17B 0.075(5) 0.047(2) 0.032(2) 0.0106(17) 0.014(3) 0.007(3)
C18 0.147(6) 0.095(4) 0.069(3) 0.029(3) 0.043(4) 0.003(4)
C19 0.122(4) 0.0380(19) 0.044(2) -0.0103(16) 0.015(2) 0.012(2)
C20 0.109(4) 0.0316(17) 0.0409(19) -0.0027(14) 0.006(2) 0.016(2)
C21 0.083(3) 0.0297(15) 0.0343(16) 0.0009(12) -0.0008(17) 0.0146(16)
C22A 0.069(4) 0.0306(17) 0.0292(18) 0.0059(14) 0.004(2) 0.011(2)
C22B 0.069(4) 0.0306(17) 0.0292(18) 0.0059(14) 0.004(2) 0.011(2)
C23 0.161(6) 0.081(3) 0.039(2) 0.002(2) 0.041(3) 0.025(4)
C24 0.176(7) 0.079(3) 0.032(2) 0.004(2) 0.007(3) 0.031(4)
C25 0.121(4) 0.0400(19) 0.055(2) -0.0042(17) 0.018(3) -0.033(2)
C26 0.112(4) 0.039(2) 0.064(3) 0.0094(18) 0.014(3) 0.022(2)
C27 0.057(2) 0.0335(15) 0.0353(16) 0.0069(12) 0.0099(15) -0.0091(14)
C28 0.056(2) 0.0340(15) 0.0388(17) 0.0034(13) 0.0217(15) 0.0040(14)
C29 0.078(3) 0.0456(19) 0.047(2) 0.0032(16) 0.035(2) 0.0026(18)
C30 0.130(5) 0.049(2) 0.053(2) 0.0012(18) 0.043(3) 0.016(3)
C31 0.093(3) 0.061(2) 0.044(2) -0.0064(18) 0.019(2) -0.005(2)
C32 0.087(4) 0.100(4) 0.059(3) 0.001(3) 0.041(3) 0.002(3)
C33 0.051(2) 0.0292(14) 0.0450(18) 0.0030(13) 0.0187(15) 0.0041(13)
C34 0.0386(16) 0.0197(11) 0.0250(12) -0.0013(9) 0.0047(11) 0.0083(10)
C35 0.0387(16) 0.0192(11) 0.0229(12) 0.0006(9) 0.0085(11) 0.0039(10)
C36 0.0357(15) 0.0181(11) 0.0258(12) -0.0030(9) 0.0041(11) 0.0049(10)
C37 0.0427(16) 0.0220(12) 0.0216(12) -0.0027(9) 0.0076(11) 0.0069(11)
C38 0.056(2) 0.0349(16) 0.0342(16) 0.0061(12) 0.0030(14) 0.0042(14)
C39 0.077(3) 0.058(2) 0.0322(17) 0.0116(16) -0.0006(17) 0.010(2)
C40 0.0403(16) 0.0229(12) 0.0282(13) -0.0031(10) 0.0121(12) 0.0018(11)
C41 0.0370(16) 0.0209(12) 0.0306(14) -0.0035(10) 0.0069(11) 0.0007(10)
C42 0.0379(19) 0.0449(19) 0.058(2) -0.0028(16) 0.0071(16) -0.0002(15)
C43 0.043(2) 0.078(3) 0.063(3) 0.000(2) 0.0034(18) -0.014(2)
C44 0.0397(16) 0.0205(11) 0.0257(13) -0.0043(9) 0.0035(11) -0.0011(11)
C45 0.0308(14) 0.0263(12) 0.0257(13) -0.0015(10) 0.0017(11) -0.0022(10)
C46 0.0500(19) 0.0261(13) 0.0368(16) -0.0030(11) -0.0086(14) -0.0046(13)
C47 0.064(3) 0.066(3) 0.062(3) -0.018(2) -0.011(2) 0.018(2)
C48 0.051(2) 0.0347(16) 0.051(2) -0.0026(14) -0.0202(16) -0.0058(14)
C49 0.105(4) 0.084(4) 0.095(4) -0.044(3) -0.036(3) 0.024(3)
C50 0.078(3) 0.0300(15) 0.0313(15) 0.0023(12) 0.0167(16) 0.0075(15)
C51 0.0374(17) 0.0307(14) 0.0489(19) 0.0005(13) -0.0079(14) 0.0023(12)
C52 0.086(4) 0.056(3) 0.077(3) -0.009(2) -0.031(3) 0.021(2)
C53 0.101(4) 0.061(3) 0.142(6) -0.021(3) -0.061(4) 0.041(3)
C54 0.0343(15) 0.0249(12) 0.0276(13) 0.0010(10) 0.0032(11) -0.0002(11)
C55 0.0321(15) 0.0266(12) 0.0242(12) -0.0013(10) 0.0036(11) -0.0004(11)
C56 0.0403(17) 0.0213(12) 0.0333(14) -0.0007(10) 0.0031(12) -0.0029(11)
C57 0.0485(19) 0.0232(13) 0.0380(16) -0.0041(11) 0.0019(14) -0.0004(12)
C58 0.061(2) 0.0236(14) 0.0497(19) -0.0014(13) -0.0015(16) -0.0053(14)
C59 0.069(3) 0.0292(15) 0.052(2) 0.0062(14) 0.0054(18) -0.0124(16)
C60 0.049(2) 0.0305(15) 0.0425(17) 0.0013(13) 0.0077(15) -0.0088(13)
C61 0.0416(17) 0.0236(13) 0.0387(16) -0.0019(11) 0.0083(13) -0.0050(12)
C62 0.068(3) 0.0428(18) 0.050(2) 0.0029(15) 0.0219(18) -0.0132(17)
C63 0.095(3) 0.0424(19) 0.053(2) -0.0024(16) 0.039(2) -0.007(2)
C64 0.068(3) 0.091(4) 0.078(3) 0.009(3) 0.024(3) -0.021(3)
C65 0.095(4) 0.064(3) 0.047(2) 0.0088(19) 0.010(2) -0.015(2)
C66 0.093(3) 0.0224(15) 0.059(2) -0.0040(14) -0.001(2) -0.0086(17)
C67 0.113(4) 0.048(2) 0.095(4) -0.017(2) 0.004(3) -0.036(3)
C68 0.109(4) 0.0314(18) 0.075(3) -0.0207(18) 0.012(3) -0.001(2)
C69 0.162(6) 0.0266(18) 0.084(4) 0.001(2) -0.029(4) -0.002(3)
C70 0.0476(19) 0.0343(15) 0.0269(14) 0.0011(11) 0.0010(13) 0.0035(13)
C71 0.062(2) 0.052(2) 0.0392(18) 0.0058(15) -0.0009(17) 0.0234(18)
C72 0.096(4) 0.074(3) 0.066(3) 0.004(2) 0.000(3) 0.047(3)
C73 0.051(2) 0.0381(16) 0.0319(15) -0.0038(12) -0.0067(14) -0.0013(14)
C74 0.0511(19) 0.0305(14) 0.0281(14) -0.0039(11) 0.0014(13) -0.0025(13)
C75 0.161(6) 0.069(3) 0.051(3) -0.015(2) 0.020(3) 0.005(4)
C76 0.171(7) 0.064(3) 0.094(4) -0.010(3) 0.003(4) 0.063(4)
C77 0.120(5) 0.073(3) 0.073(3) -0.045(3) -0.004(3) 0.007(3)
C78 0.0355(15) 0.0245(12) 0.0236(12) 0.0021(10) 0.0043(11) -0.0035(11)
C79 0.0387(16) 0.0254(13) 0.0294(13) -0.0020(10) 0.0080(12) -0.0031(11)
C80 0.0428(18) 0.0208(12) 0.0424(16) -0.0039(11) 0.0134(13) -0.0055(11)
C81 0.057(2) 0.0242(14) 0.0496(19) 0.0036(13) 0.0235(16) -0.0095(13)
C82 0.0495(19) 0.0255(13) 0.0345(15) 0.0010(11) 0.0184(13) -0.0069(12)
C83 0.076(3) 0.0317(15) 0.0427(18) 0.0020(13) 0.0341(18) -0.0090(16)
C84 0.116(5) 0.061(3) 0.109(4) -0.036(3) 0.081(4) -0.047(3)
C85 0.080(3) 0.0348(16) 0.0427(18) -0.0061(14) 0.0316(19) -0.0028(17)
C86 0.114(4) 0.072(3) 0.040(2) 0.0062(19) 0.014(2) 0.013(3)
C87 0.0374(16) 0.0228(12) 0.0280(13) -0.0018(10) 0.0113(11) -0.0040(11)
C88 0.062(2) 0.0199(13) 0.057(2) -0.0072(13) 0.0175(17) -0.0062(13)
C89 0.075(3) 0.0364(19) 0.094(3) -0.024(2) 0.018(3) -0.0176(19)
C90 0.086(3) 0.0306(16) 0.063(2) -0.0158(16) 0.026(2) -0.0058(18)
C91 0.097(4) 0.0338(18) 0.072(3) -0.0008(18) 0.014(3) 0.013(2)
C92 0.0391(16) 0.0231(12) 0.0231(12) 0.0048(9) 0.0126(11) 0.0029(11)
C93 0.065(2) 0.0278(13) 0.0301(15) 0.0047(11) 0.0186(15) 0.0033(14)
C94 0.085(3) 0.050(2) 0.0266(15) 0.0045(14) 0.0161(17) 0.0145(19)
C95 0.0416(17) 0.0261(13) 0.0326(14) 0.0028(11) 0.0175(13) -0.0011(11)
C96 0.0291(15) 0.0313(13) 0.0334(14) 0.0005(11) 0.0080(11) 0.0027(11)
C97 0.046(3) 0.106(4) 0.077(3) -0.003(3) -0.003(2) 0.015(3)
C98 0.178(7) 0.042(2) 0.059(3) 0.004(2) 0.019(3) -0.012(3)
C99 0.058(3) 0.204(9) 0.097(5) -0.007(5) -0.017(3) -0.025(4)
C100 0.0469(18) 0.0290(14) 0.0292(14) -0.0018(11) 0.0020(13) 0.0074(12)
O1 0.126(4) 0.092(3) 0.091(3) -0.013(2) 0.043(3) 0.015(3)
O2 0.242(7) 0.088(3) 0.077(3) -0.014(2) 0.063(4) -0.020(4)
O3A 0.106(3) 0.0345(15) 0.0342(15) 0.0109(12) 0.0002(18) 0.0198(18)
O3B 0.106(3) 0.0345(15) 0.0342(15) 0.0109(12) 0.0002(18) 0.0198(18)
O4 0.098(2) 0.0384(13) 0.0400(13) 0.0112(10) 0.0246(14) -0.0116(13)
O5 0.0470(12) 0.0272(9) 0.0229(9) 0.0015(7) 0.0062(8) 0.0022(9)
O6 0.123(3) 0.0303(12) 0.0518(16) 0.0044(11) -0.0149(17) 0.0035(15)
O7 0.0383(12) 0.0298(10) 0.0396(12) -0.0059(8) 0.0076(9) -0.0039(9)
O8 0.0508(18) 0.0573(18) 0.134(3) -0.030(2) 0.0007(19) 0.0134(14)
O9 0.0757(19) 0.0307(11) 0.0456(14) -0.0065(10) -0.0179(13) -0.0065(11)
O10 0.0542(17) 0.0453(15) 0.100(2) -0.0082(15) -0.0316(16) 0.0131(13)
O11 0.156(4) 0.067(2) 0.060(2) -0.0083(17) -0.023(2) 0.039(2)
O12 0.112(3) 0.0384(14) 0.0625(18) 0.0049(12) 0.0262(17) -0.0259(15)
O13 0.0497(14) 0.0477(13) 0.0333(11) -0.0010(10) 0.0006(10) 0.0138(11)
O14 0.084(2) 0.081(2) 0.0362(14) 0.0120(13) 0.0055(14) 0.0398(17)
O15 0.0699(17) 0.0361(12) 0.0390(12) -0.0127(10) -0.0112(12) -0.0012(11)
O16 0.126(3) 0.0263(11) 0.0643(18) 0.0048(11) 0.0524(19) -0.0128(14)
O17 0.0497(13) 0.0310(10) 0.0210(9) 0.0055(7) 0.0131(9) 0.0034(9)
O18 0.0700(19) 0.0548(15) 0.0397(13) -0.0008(11) 0.0246(13) 0.0163(13)
O19 0.0339(13) 0.0603(15) 0.0453(13) 0.0057(11) 0.0048(10) -0.0151(11)
O20 0.084(3) 0.116(4) 0.164(5) -0.013(3) -0.014(3) 0.050(3)
C01 0.050(5) 0.089(6) 0.089(6) 0.014(5) 0.004(4) -0.012(4)
Cl1A 0.161(4) 0.207(5) 0.089(2) -0.009(2) -0.035(2) 0.090(3)
Cl2 0.105(2) 0.124(3) 0.114(2) 0.0106(19) 0.0072(18) 0.0148(18)
Cl3 0.114(2) 0.0918(19) 0.142(3) 0.0617(19) -0.0313(19) -0.0362(16)
C02 0.076(4) 0.059(3) 0.080(4) -0.019(3) 0.027(3) -0.022(3)
Cl4 0.0750(11) 0.0526(8) 0.1222(15) -0.0050(8) 0.0281(10) -0.0130(7)
Cl5 0.147(2) 0.0510(9) 0.1176(17) -0.0141(9) 0.0461(14) -0.0024(10)
Cl6 0.1212(19) 0.150(2) 0.0846(14) -0.0208(13) 0.0161(12) -0.0671(16)
C03 0.145(6) 0.066(3) 0.094(4) 0.019(3) -0.054(4) 0.012(4)
Cl7 0.203(3) 0.129(2) 0.332(5) 0.009(3) -0.151(4) -0.039(2)
Cl8 0.1059(13) 0.0807(10) 0.0975(12) -0.0095(8) -0.0253(9) 0.0246(8)
Cl9 0.311(4) 0.1050(15) 0.0613(10) 0.0082(9) -0.0048(15) 0.0341(19)
O01 0.031(6) 0.073(8) 0.063(8) 0.018(6) 0.018(5) 0.004(5)

loop_
_atom_type_symbol
_atom_type_description
_atom_type_scat_dispersion_real
_atom_type_scat_dispersion_imag
_atom_type_scat_source
C C 0.0033 0.0016 'International Tables Vol C Tables 4.2.6.8 and 6.1.1.4'
H H 0.0000 0.0000 'International Tables Vol C Tables 4.2.6.8 and 6.1.1.4'
O O 0.0106 0.0060 'International Tables Vol C Tables 4.2.6.8 and 6.1.1.4'
Cl Cl 0.1484 0.1585 'International Tables Vol C Tables 4.2.6.8 and 6.1.1.4'

loop_
_geom_angle_atom_site_label_1
_geom_angle_atom_site_label_2
_geom_angle_atom_site_label_3
_geom_angle
_geom_angle_site_symmetry_1
_geom_angle_site_symmetry_3
_geom_angle_publ_flag
C2 C1 H1A 109.5 . . ?
C2 C1 H1B 109.5 . . ?
H1A C1 H1B 109.5 . . ?
C2 C1 H1C 109.5 . . ?
H1A C1 H1C 109.5 . . ?
H1B C1 H1C 109.5 . . ?
C3 C2 C25 107.5(4) . . ?
C3 C2 C1 113.4(3) . . ?
C25 C2 C1 107.1(4) . . ?
C3 C2 C26 110.1(3) . . ?
C25 C2 C26 111.7(4) . . ?
C1 C2 C26 107.1(4) . . ?
C27 C3 C4 117.8(3) . . ?
C27 C3 C2 124.1(3) . . ?
C4 C3 C2 117.9(3) . . ?
C5 C4 C3 119.6(3) . . ?
C5 C4 H4 120.2 . . ?
C3 C4 H4 120.2 . . ?
C33 C5 C4 119.0(3) . . ?
C33 C5 C6 122.2(3) . . ?
C4 C5 C6 118.4(3) . . ?
C5 C6 C34 118.5(3) . . ?
C5 C6 C7 110.8(2) . . ?
C34 C6 C7 111.6(2) . . ?
C5 C6 H6 104.9 . . ?
C34 C6 H6 104.9 . . ?
C7 C6 H6 104.9 . . ?
C70 C7 C8 117.6(3) . . ?
C70 C7 C6 119.8(3) . . ?
C8 C7 C6 122.6(3) . . ?
C9 C8 C7 122.5(3) . . ?
C9 C8 H8 118.7 . . ?
C7 C8 H8 118.7 . . ?
C8 C9 C74 117.2(3) . . ?
C8 C9 C10 124.1(3) . . ?
C74 C9 C10 118.7(2) . . ?
C78 C10 C11 112.6(2) . . ?
C78 C10 C9 111.3(2) . . ?
C11 C10 C9 111.8(2) . . ?
C78 C10 H10 106.9 . . ?
C11 C10 H10 106.9 . . ?
C9 C10 H10 106.9 . . ?
C12 C11 C92 116.5(3) . . ?
C12 C11 C10 124.5(2) . . ?
C92 C11 C10 119.0(2) . . ?
C11 C12 C13 123.3(3) . . ?
C11 C12 H12 118.4 . . ?
C13 C12 H12 118.4 . . ?
C96 C13 C12 117.3(3) . . ?
C96 C13 C14 123.1(3) . . ?
C12 C13 C14 119.4(3) . . ?
C15 C14 C13 122.2(3) . . ?
C15 C14 C54 121.8(3) . . ?
C13 C14 C54 114.7(2) . . ?
C15 C14 H14 93.8 . . ?
C13 C14 H14 93.8 . . ?
C54 C14 H14 93.8 . . ?
C14 C15 C100 121.7(3) . . ?
C14 C15 C50 121.6(3) . . ?
C100 C15 C50 116.7(3) . . ?
C50 C16 C22B 114.3(6) . . ?
C50 C16 C22A 118.9(3) . . ?
C22B C16 C22A 36.0(7) . . ?
C50 C16 C17A 122.5(3) . . ?
C22B C16 C17A 114.4(5) . . ?
C22A C16 C17A 118.4(3) . . ?
C50 C16 C17B 114.2(8) . . ?
C22B C16 C17B 101.1(10) . . ?
C22A C16 C17B 122.1(8) . . ?
C17A C16 C17B 27.6(9) . . ?
C17B C17A C18 47.7(16) . . ?
C17B C17A C24 149.8(16) . . ?
C18 C17A C24 107.4(5) . . ?
C17B C17A C23 65.9(18) . . ?
C18 C17A C23 101.8(6) . . ?
C24 C17A C23 113.1(5) . . ?
C17B C17A C16 93.3(16) . . ?
C18 C17A C16 110.0(5) . . ?
C24 C17A C16 113.8(6) . . ?
C23 C17A C16 110.0(4) . . ?
C17A C17B C18 97(3) . . ?
C17A C17B C23 82(2) . . ?
C18 C17B C23 135.8(19) . . ?
C17A C17B C16 59.1(16) . . ?
C18 C17B C16 114.6(19) . . ?
C23 C17B C16 102.9(16) . . ?
C17B C18 C17A 34.9(18) . . ?
C17B C18 H18A 109.5 . . ?
C17A C18 H18A 90.0 . . ?
C17B C18 H18B 109.5 . . ?
C17A C18 H18B 144.3 . . ?
H18A C18 H18B 109.5 . . ?
C17B C18 H18C 109.5 . . ?
C17A C18 H18C 90.4 . . ?
H18A C18 H18C 109.5 . . ?
H18B C18 H18C 109.5 . . ?
C20 C19 H19A 109.5 . . ?
C20 C19 H19B 109.5 . . ?
H19A C19 H19B 109.5 . . ?
C20 C19 H19C 109.5 . . ?
H19A C19 H19C 109.5 . . ?
H19B C19 H19C 109.5 . . ?
C76 C20 C98 102.8(4) . . ?
C76 C20 C21 113.3(4) . . ?
C98 C20 C21 112.1(4) . . ?
C76 C20 C19 112.0(5) . . ?
C98 C20 C19 107.1(4) . . ?
C21 C20 C19 109.3(3) . . ?
C100 C21 C20 124.7(3) . . ?
C100 C21 C22A 117.1(3) . . ?
C20 C21 C22A 117.9(3) . . ?
C100 C21 C22B 108.7(5) . . ?
C20 C21 C22B 121.0(5) . . ?
C22A C21 C22B 31.4(6) . . ?
C22B C22A O3A 106.2(10) . . ?
C22B C22A C16 70.9(10) . . ?
O3A C22A C16 122.9(4) . . ?
C22B C22A C21 87.6(8) . . ?
O3A C22A C21 118.9(4) . . ?
C16 C22A C21 117.9(3) . . ?
C22B C22A O3B 55.8(9) . . ?
O3A C22A O3B 50.4(4) . . ?
C16 C22A O3B 103.6(5) . . ?
C21 C22A O3B 110.6(5) . . ?
C22A C22B C16 73.1(12) . . ?
C22A C22B O3B 94.3(13) . . ?
C16 C22B O3B 122.2(10) . . ?
C22A C22B O3A 43.4(8) . . ?
C16 C22B O3A 96.7(11) . . ?
O3B C22B O3A 50.9(7) . . ?
C22A C22B C21 60.9(6) . . ?
C16 C22B C21 106.6(9) . . ?
O3B C22B C21 115.6(9) . . ?
O3A C22B C21 86.7(7) . . ?
C17B C23 C17A 32.4(13) . . ?
C17B C23 H23A 109.5 . . ?
C17A C23 H23A 82.6 . . ?
C17B C23 H23B 109.5 . . ?
C17A C23 H23B 137.9 . . ?
H23A C23 H23B 109.5 . . ?
C17B C23 H23C 109.5 . . ?
C17A C23 H23C 103.4 . . ?
H23A C23 H23C 109.5 . . ?
H23B C23 H23C 109.5 . . ?
C17A C24 H24A 109.5 . . ?
C17A C24 H24B 109.5 . . ?
H24A C24 H24B 109.5 . . ?
C17A C24 H24C 109.5 . . ?
H24A C24 H24C 109.5 . . ?
H24B C24 H24C 109.5 . . ?
C2 C25 H25A 109.5 . . ?
C2 C25 H25B 109.5 . . ?
H25A C25 H25B 109.5 . . ?
C2 C25 H25C 109.5 . . ?
H25A C25 H25C 109.5 . . ?
H25B C25 H25C 109.5 . . ?
C2 C26 H26A 109.5 . . ?
C2 C26 H26B 109.5 . . ?
H26A C26 H26B 109.5 . . ?
C2 C26 H26C 109.5 . . ?
H26A C26 H26C 109.5 . . ?
H26B C26 H26C 109.5 . . ?
O4 C27 C3 116.7(3) . . ?
O4 C27 C28 119.9(3) . . ?
C3 C27 C28 123.4(3) . . ?
C33 C28 C27 116.8(3) . . ?
C33 C28 C29 120.5(3) . . ?
C27 C28 C29 122.7(3) . . ?
C32 C29 C28 112.2(4) . . ?
C32 C29 C31 110.5(4) . . ?
C28 C29 C31 110.3(3) . . ?
C32 C29 C30 106.9(4) . . ?
C28 C29 C30 110.4(3) . . ?
C31 C29 C30 106.2(4) . . ?
C29 C30 H30A 109.5 . . ?
C29 C30 H30B 109.5 . . ?
H30A C30 H30B 109.5 . . ?
C29 C30 H30C 109.5 . . ?
H30A C30 H30C 109.5 . . ?
H30B C30 H30C 109.5 . . ?
C29 C31 H31A 109.5 . . ?
C29 C31 H31B 109.5 . . ?
H31A C31 H31B 109.5 . . ?
C29 C31 H31C 109.5 . . ?
H31A C31 H31C 109.5 . . ?
H31B C31 H31C 109.5 . . ?
C29 C32 H32A 109.5 . . ?
C29 C32 H32B 109.5 . . ?
H32A C32 H32B 109.5 . . ?
C29 C32 H32C 109.5 . . ?
H32A C32 H32C 109.5 . . ?
H32B C32 H32C 109.5 . . ?
C5 C33 C28 123.3(3) . . ?
C5 C33 H33 118.3 . . ?
C28 C33 H33 118.3 . . ?
C41 C34 C35 117.2(2) . . ?
C41 C34 C6 118.0(3) . . ?
C35 C34 C6 124.8(3) . . ?
C36 C35 C34 121.8(3) . . ?
C36 C35 H35 119.1 . . ?
C34 C35 H35 119.1 . . ?
C37 C36 C35 117.5(3) . . ?
C37 C36 C44 118.9(2) . . ?
C35 C36 C44 123.6(3) . . ?
C40 C37 C36 122.8(3) . . ?
C40 C37 O5 119.7(2) . . ?
C36 C37 O5 117.3(3) . . ?
O6 C38 O5 122.9(3) . . ?
O6 C38 C39 126.9(3) . . ?
O5 C38 C39 110.2(3) . . ?
C38 C39 H39A 109.5 . . ?
C38 C39 H39B 109.5 . . ?
H39A C39 H39B 109.5 . . ?
C38 C39 H39C 109.5 . . ?
H39A C39 H39C 109.5 . . ?
H39B C39 H39C 109.5 . . ?
C37 C40 C41 117.7(3) . . ?
C37 C40 H40 121.2 . . ?
C41 C40 H40 121.2 . . ?
C40 C41 C34 123.0(3) . . ?
C40 C41 O7 117.6(3) . . ?
C34 C41 O7 119.4(2) . . ?
O8 C42 O7 122.0(3) . . ?
O8 C42 C43 126.2(4) . . ?
O7 C42 C43 111.8(3) . . ?
C42 C43 H43A 109.5 . . ?
C42 C43 H43B 109.5 . . ?
H43A C43 H43B 109.5 . . ?
C42 C43 H43C 109.5 . . ?
H43A C43 H43C 109.5 . . ?
H43B C43 H43C 109.5 . . ?
C56 C44 C45 111.7(2) . . ?
C56 C44 C36 114.9(2) . . ?
C45 C44 C36 110.7(2) . . ?
C56 C44 H44 106.3 . . ?
C45 C44 H44 106.3 . . ?
C36 C44 H44 106.3 . . ?
C55 C45 C46 117.0(3) . . ?
C55 C45 C44 122.7(2) . . ?
C46 C45 C44 120.4(2) . . ?
C48 C46 C45 122.2(3) . . ?
C48 C46 O9 119.9(3) . . ?
C45 C46 O9 117.8(3) . . ?
O1 C47 O9 121.5(4) . . ?
O1 C47 C49 126.4(5) . . ?
O9 C47 C49 112.1(5) . . ?
C46 C48 C51 118.6(3) . . ?
C46 C48 H48 120.7 . . ?
C51 C48 H48 120.7 . . ?
C47 C49 H49A 109.5 . . ?
C47 C49 H49B 109.5 . . ?
H49A C49 H49B 109.5 . . ?
C47 C49 H49C 109.5 . . ?
H49A C49 H49C 109.5 . . ?
H49B C49 H49C 109.5 . . ?
C16 C50 C15 122.8(3) . . ?
C54 C51 C48 121.5(3) . . ?
C54 C51 O10 116.6(3) . . ?
C48 C51 O10 121.4(3) . . ?
O11 C52 O10 121.9(5) . . ?
O11 C52 C53 128.4(5) . . ?
O10 C52 C53 109.7(6) . . ?
C52 C53 H53A 109.5 . . ?
C52 C53 H53B 109.5 . . ?
H53A C53 H53B 109.5 . . ?
C52 C53 H53C 109.5 . . ?
H53A C53 H53C 109.5 . . ?
H53B C53 H53C 109.5 . . ?
C51 C54 C55 117.7(3) . . ?
C51 C54 C14 122.4(3) . . ?
C55 C54 C14 119.9(3) . . ?
C45 C55 C54 123.0(3) . . ?
C45 C55 H55 118.5 . . ?
C54 C55 H55 118.5 . . ?
C61 C56 C57 118.3(3) . . ?
C61 C56 C44 121.8(2) . . ?
C57 C56 C44 119.9(3) . . ?
C56 C57 C58 122.1(3) . . ?
C56 C57 H57 119.0 . . ?
C58 C57 H57 119.0 . . ?
C59 C58 C57 117.5(3) . . ?
C59 C58 C66 122.1(3) . . ?
C57 C58 C66 120.4(3) . . ?
O12 C59 C58 118.7(3) . . ?
O12 C59 C60 119.5(4) . . ?
C58 C59 C60 121.8(3) . . ?
C61 C60 C59 117.6(3) . . ?
C61 C60 C62 120.9(3) . . ?
C59 C60 C62 121.5(3) . . ?
C60 C61 C56 122.6(3) . . ?
C60 C61 H61 118.7 . . ?
C56 C61 H61 118.7 . . ?
C64 C62 C63 107.9(4) . . ?
C64 C62 C65 109.5(4) . . ?
C63 C62 C65 105.9(4) . . ?
C64 C62 C60 112.0(4) . . ?
C63 C62 C60 111.3(3) . . ?
C65 C62 C60 110.0(4) . . ?
C62 C63 H63A 109.5 . . ?
C62 C63 H63B 109.5 . . ?
H63A C63 H63B 109.5 . . ?
C62 C63 H63C 109.5 . . ?
H63A C63 H63C 109.5 . . ?
H63B C63 H63C 109.5 . . ?
C62 C64 H64A 109.5 . . ?
C62 C64 H64B 109.5 . . ?
H64A C64 H64B 109.5 . . ?
C62 C64 H64C 109.5 . . ?
H64A C64 H64C 109.5 . . ?
H64B C64 H64C 109.5 . . ?
C62 C65 H65A 109.5 . . ?
C62 C65 H65B 109.5 . . ?
H65A C65 H65B 109.5 . . ?
C62 C65 H65C 109.5 . . ?
H65A C65 H65C 109.5 . . ?
H65B C65 H65C 109.5 . . ?
C68 C66 C69 109.0(5) . . ?
C68 C66 C58 111.4(3) . . ?
C69 C66 C58 109.9(3) . . ?
C68 C66 C67 107.3(4) . . ?
C69 C66 C67 108.3(4) . . ?
C58 C66 C67 110.8(4) . . ?
C66 C67 H67A 109.5 . . ?
C66 C67 H67B 109.5 . . ?
H67A C67 H67B 109.5 . . ?
C66 C67 H67C 109.5 . . ?
H67A C67 H67C 109.5 . . ?
H67B C67 H67C 109.5 . . ?
C66 C68 H68A 109.5 . . ?
C66 C68 H68B 109.5 . . ?
H68A C68 H68B 109.5 . . ?
C66 C68 H68C 109.5 . . ?
H68A C68 H68C 109.5 . . ?
H68B C68 H68C 109.5 . . ?
C66 C69 H69A 109.5 . . ?
C66 C69 H69B 109.5 . . ?
H69A C69 H69B 109.5 . . ?
C66 C69 H69C 109.5 . . ?
H69A C69 H69C 109.5 . . ?
H69B C69 H69C 109.5 . . ?
C7 C70 C73 122.3(3) . . ?
C7 C70 O13 117.7(3) . . ?
C73 C70 O13 120.0(3) . . ?
O14 C71 O13 122.9(3) . . ?
O14 C71 C72 127.5(4) . . ?
O13 C71 C72 109.6(4) . . ?
C71 C72 H72A 109.5 . . ?
C71 C72 H72B 109.5 . . ?
H72A C72 H72B 109.5 . . ?
C71 C72 H72C 109.5 . . ?
H72A C72 H72C 109.5 . . ?
H72B C72 H72C 109.5 . . ?
C74 C73 C70 118.3(3) . . ?
C74 C73 H73 120.9 . . ?
C70 C73 H73 120.9 . . ?
C73 C74 C9 122.1(3) . . ?
C73 C74 O15 119.6(3) . . ?
C9 C74 O15 118.1(3) . . ?
O2 C75 O15 120.1(5) . . ?
O2 C75 C77 128.3(5) . . ?
O15 C75 C77 111.2(5) . . ?
C20 C76 H76A 109.5 . . ?
C20 C76 H76B 109.5 . . ?
H76A C76 H76B 109.5 . . ?
C20 C76 H76C 109.5 . . ?
H76A C76 H76C 109.5 . . ?
H76B C76 H76C 109.5 . . ?
C75 C77 H77A 109.5 . . ?
C75 C77 H77B 109.5 . . ?
H77A C77 H77B 109.5 . . ?
C75 C77 H77C 109.5 . . ?
H77A C77 H77C 109.5 . . ?
H77B C77 H77C 109.5 . . ?
C79 C78 C87 119.1(2) . . ?
C79 C78 C10 120.0(2) . . ?
C87 C78 C10 120.9(2) . . ?
C78 C79 C80 122.0(3) . . ?
C78 C79 H79 119.0 . . ?
C80 C79 H79 119.0 . . ?
C79 C80 C81 116.4(3) . . ?
C79 C80 C88 121.3(3) . . ?
C81 C80 C88 122.3(3) . . ?
O16 C81 C82 121.6(3) . . ?
O16 C81 C80 115.5(3) . . ?
C82 C81 C80 122.9(3) . . ?
C87 C82 C81 116.8(3) . . ?
C87 C82 C83 119.1(3) . . ?
C81 C82 C83 123.9(3) . . ?
C84 C83 C85 107.3(4) . . ?
C84 C83 C82 113.3(3) . . ?
C85 C83 C82 111.7(3) . . ?
C84 C83 C86 111.1(4) . . ?
C85 C83 C86 104.0(3) . . ?
C82 C83 C86 109.0(3) . . ?
C83 C84 H84A 109.5 . . ?
C83 C84 H84B 109.5 . . ?
H84A C84 H84B 109.5 . . ?
C83 C84 H84C 109.5 . . ?
H84A C84 H84C 109.5 . . ?
H84B C84 H84C 109.5 . . ?
C83 C85 H85A 109.5 . . ?
C83 C85 H85B 109.5 . . ?
H85A C85 H85B 109.5 . . ?
C83 C85 H85C 109.5 . . ?
H85A C85 H85C 109.5 . . ?
H85B C85 H85C 109.5 . . ?
C83 C86 H86A 109.5 . . ?
C83 C86 H86B 109.5 . . ?
H86A C86 H86B 109.5 . . ?
C83 C86 H86C 109.5 . . ?
H86A C86 H86C 109.5 . . ?
H86B C86 H86C 109.5 . . ?
C78 C87 C82 122.1(3) . . ?
C78 C87 H87 118.9 . . ?
C82 C87 H87 118.9 . . ?
C91 C88 C89 110.2(3) . . ?
C91 C88 C80 112.4(3) . . ?
C89 C88 C80 108.0(3) . . ?
C91 C88 C90 106.7(3) . . ?
C89 C88 C90 108.4(4) . . ?
C80 C88 C90 111.0(3) . . ?
C88 C89 H89A 109.5 . . ?
C88 C89 H89B 109.5 . . ?
H89A C89 H89B 109.5 . . ?
C88 C89 H89C 109.5 . . ?
H89A C89 H89C 109.5 . . ?
H89B C89 H89C 109.5 . . ?
C88 C90 H90A 109.5 . . ?
C88 C90 H90B 109.5 . . ?
H90A C90 H90B 109.5 . . ?
C88 C90 H90C 109.5 . . ?
H90A C90 H90C 109.5 . . ?
H90B C90 H90C 109.5 . . ?
C88 C91 H91A 109.5 . . ?
C88 C91 H91B 109.5 . . ?
H91A C91 H91B 109.5 . . ?
C88 C91 H91C 109.5 . . ?
H91A C91 H91C 109.5 . . ?
H91B C91 H91C 109.5 . . ?
C95 C92 O17 121.4(2) . . ?
C95 C92 C11 121.9(3) . . ?
O17 C92 C11 116.7(3) . . ?
O18 C93 O17 122.5(3) . . ?
O18 C93 C94 125.7(3) . . ?
O17 C93 C94 111.8(3) . . ?
C93 C94 H94A 109.5 . . ?
C93 C94 H94B 109.5 . . ?
H94A C94 H94B 109.5 . . ?
C93 C94 H94C 109.5 . . ?
H94A C94 H94C 109.5 . . ?
H94B C94 H94C 109.5 . . ?
C92 C95 C96 119.4(3) . . ?
C92 C95 H95 120.3 . . ?
C96 C95 H95 120.3 . . ?
C95 C96 C13 121.6(3) . . ?
C95 C96 O19 117.4(3) . . ?
C13 C96 O19 120.9(3) . . ?
O20 C97 O19 122.9(5) . . ?
O20 C97 C99 127.0(6) . . ?
O19 C97 C99 110.1(6) . . ?
C20 C98 H98A 109.5 . . ?
C20 C98 H98B 109.5 . . ?
H98A C98 H98B 109.5 . . ?
C20 C98 H98C 109.5 . . ?
H98A C98 H98C 109.5 . . ?
H98B C98 H98C 109.5 . . ?
C97 C99 H99A 109.5 . . ?
C97 C99 H99B 109.5 . . ?
H99A C99 H99B 109.5 . . ?
C97 C99 H99C 109.5 . . ?
H99A C99 H99C 109.5 . . ?
H99B C99 H99C 109.5 . . ?
C21 C100 C15 124.4(3) . . ?
C22A O3A O3B 86.9(5) . . ?
C22A O3A C22B 30.4(5) . . ?
O3B O3A C22B 56.5(7) . . ?
O3A O3B C22B 72.6(10) . . ?
O3A O3B C22A 42.7(4) . . ?
C22B O3B C22A 29.9(7) . . ?
C27 O4 H4O 109.5 . . ?
C38 O5 C37 118.8(2) . . ?
C42 O7 C41 117.1(2) . . ?
C47 O9 C46 119.4(3) . . ?
C52 O10 C51 122.9(4) . . ?
C59 O12 H12O 109.5 . . ?
C71 O13 C70 118.9(3) . . ?
C75 O15 C74 119.4(4) . . ?
C81 O16 H16O 109.5 . . ?
C93 O17 C92 117.5(2) . . ?
C97 O19 C96 117.0(4) . . ?
Cl3 C01 Cl1A 112.0(5) . . ?
Cl3 C01 Cl2 116.0(5) . . ?
Cl1A C01 Cl2 109.9(5) . . ?
Cl3 C01 H01 106.1 . . ?
Cl1A C01 H01 106.1 . . ?
Cl2 C01 H01 106.1 . . ?
C01 Cl1A O01 108.8(5) . . ?
Cl6 C02 Cl5 112.0(4) . . ?
Cl6 C02 Cl4 111.2(3) . . ?
Cl5 C02 Cl4 110.6(4) . . ?
Cl6 C02 H02 107.6 . . ?
Cl5 C02 H02 107.6 . . ?
Cl4 C02 H02 107.6 . . ?
Cl7 C03 Cl8 109.2(5) . . ?
Cl7 C03 Cl9 113.3(4) . . ?
Cl8 C03 Cl9 110.3(4) . . ?
Cl7 C03 H03 108.0 . . ?
Cl8 C03 H03 108.0 . . ?
Cl9 C03 H03 108.0 . . ?

loop_
_geom_bond_atom_site_label_1
_geom_bond_atom_site_label_2
_geom_bond_distance
_geom_bond_site_symmetry_2
_geom_bond_publ_flag
C1 C2 1.530(5) . ?
C1 H1A 0.9800 . ?
C1 H1B 0.9800 . ?
C1 H1C 0.9800 . ?
C2 C3 1.526(4) . ?
C2 C25 1.529(7) . ?
C2 C26 1.541(6) . ?
C3 C27 1.378(5) . ?
C3 C4 1.451(4) . ?
C4 C5 1.427(4) . ?
C4 H4 0.9500 . ?
C5 C33 1.374(4) . ?
C5 C6 1.504(4) . ?
C6 C34 1.512(4) . ?
C6 C7 1.519(4) . ?
C6 H6 1.0000 . ?
C7 C70 1.378(4) . ?
C7 C8 1.392(4) . ?
C8 C9 1.390(4) . ?
C8 H8 0.9500 . ?
C9 C74 1.392(4) . ?
C9 C10 1.523(4) . ?
C10 C78 1.518(4) . ?
C10 C11 1.520(4) . ?
C10 H10 1.0000 . ?
C11 C12 1.387(4) . ?
C11 C92 1.407(4) . ?
C12 C13 1.389(4) . ?
C12 H12 0.9500 . ?
C13 C96 1.387(4) . ?
C13 C14 1.487(4) . ?
C14 C15 1.377(4) . ?
C14 C54 1.491(4) . ?
C14 H14 1.0000 . ?
C15 C100 1.441(4) . ?
C15 C50 1.442(4) . ?
C16 C50 1.349(5) . ?
C16 C22B 1.451(16) . ?
C16 C22A 1.469(6) . ?
C16 C17A 1.524(6) . ?
C16 C17B 1.77(3) . ?
C17A C17B 0.82(3) . ?
C17A C18 1.425(9) . ?
C17A C24 1.464(9) . ?
C17A C23 1.517(8) . ?
C17B C18 1.06(2) . ?
C17B C23 1.40(2) . ?
C18 H18A 0.9800 . ?
C18 H18B 0.9800 . ?
C18 H18C 0.9800 . ?
C19 C20 1.536(5) . ?
C19 H19A 0.9800 . ?
C19 H19B 0.9800 . ?
C19 H19C 0.9800 . ?
C20 C76 1.399(8) . ?
C20 C98 1.457(7) . ?
C20 C21 1.510(4) . ?
C21 C100 1.334(4) . ?
C21 C22A 1.512(5) . ?
C21 C22B 1.728(10) . ?
C22A C22B 0.902(18) . ?
C22A O3A 1.226(5) . ?
C22A O3B 1.805(14) . ?
C22B O3B 1.497(16) . ?
C22B O3A 1.712(18) . ?
C23 H23A 0.9800 . ?
C23 H23B 0.9800 . ?
C23 H23C 0.9800 . ?
C24 H24A 0.9800 . ?
C24 H24B 0.9800 . ?
C24 H24C 0.9800 . ?
C25 H25A 0.9800 . ?
C25 H25B 0.9800 . ?
C25 H25C 0.9800 . ?
C26 H26A 0.9800 . ?
C26 H26B 0.9800 . ?
C26 H26C 0.9800 . ?
C27 O4 1.357(4) . ?
C27 C28 1.416(5) . ?
C28 C33 1.405(4) . ?
C28 C29 1.533(5) . ?
C29 C32 1.531(7) . ?
C29 C31 1.534(7) . ?
C29 C30 1.552(6) . ?
C30 H30A 0.9800 . ?
C30 H30B 0.9800 . ?
C30 H30C 0.9800 . ?
C31 H31A 0.9800 . ?
C31 H31B 0.9800 . ?
C31 H31C 0.9800 . ?
C32 H32A 0.9800 . ?
C32 H32B 0.9800 . ?
C32 H32C 0.9800 . ?
C33 H33 0.9500 . ?
C34 C41 1.385(4) . ?
C34 C35 1.395(4) . ?
C35 C36 1.395(4) . ?
C35 H35 0.9500 . ?
C36 C37 1.388(4) . ?
C36 C44 1.523(4) . ?
C37 C40 1.371(4) . ?
C37 O5 1.408(3) . ?
C38 O6 1.194(4) . ?
C38 O5 1.363(4) . ?
C38 C39 1.495(5) . ?
C39 H39A 0.9800 . ?
C39 H39B 0.9800 . ?
C39 H39C 0.9800 . ?
C40 C41 1.380(4) . ?
C40 H40 0.9500 . ?
C41 O7 1.407(4) . ?
C42 O8 1.201(5) . ?
C42 O7 1.350(4) . ?
C42 C43 1.491(5) . ?
C43 H43A 0.9800 . ?
C43 H43B 0.9800 . ?
C43 H43C 0.9800 . ?
C44 C56 1.514(4) . ?
C44 C45 1.519(4) . ?
C44 H44 1.0000 . ?
C45 C55 1.383(4) . ?
C45 C46 1.394(4) . ?
C46 C48 1.380(5) . ?
C46 O9 1.400(4) . ?
C47 O1 1.203(7) . ?
C47 O9 1.382(6) . ?
C47 C49 1.475(7) . ?
C48 C51 1.390(5) . ?
C48 H48 0.9500 . ?
C49 H49A 0.9800 . ?
C49 H49B 0.9800 . ?
C49 H49C 0.9800 . ?
C51 C54 1.385(4) . ?
C51 O10 1.402(4) . ?
C52 O11 1.176(7) . ?
C52 O10 1.297(6) . ?
C52 C53 1.491(7) . ?
C53 H53A 0.9800 . ?
C53 H53B 0.9800 . ?
C53 H53C 0.9800 . ?
C54 C55 1.392(4) . ?
C55 H55 0.9500 . ?
C56 C61 1.389(4) . ?
C56 C57 1.390(4) . ?
C57 C58 1.404(5) . ?
C57 H57 0.9500 . ?
C58 C59 1.406(6) . ?
C58 C66 1.543(5) . ?
C59 O12 1.370(4) . ?
C59 C60 1.410(5) . ?
C60 C61 1.389(4) . ?
C60 C62 1.538(5) . ?
C61 H61 0.9500 . ?
C62 C64 1.521(7) . ?
C62 C63 1.527(5) . ?
C62 C65 1.540(6) . ?
C63 H63A 0.9800 . ?
C63 H63B 0.9800 . ?
C63 H63C 0.9800 . ?
C64 H64A 0.9800 . ?
C64 H64B 0.9800 . ?
C64 H64C 0.9800 . ?
C65 H65A 0.9800 . ?
C65 H65B 0.9800 . ?
C65 H65C 0.9800 . ?
C66 C68 1.522(7) . ?
C66 C69 1.530(7) . ?
C66 C67 1.550(7) . ?
C67 H67A 0.9800 . ?
C67 H67B 0.9800 . ?
C67 H67C 0.9800 . ?
C68 H68A 0.9800 . ?
C68 H68B 0.9800 . ?
C68 H68C 0.9800 . ?
C69 H69A 0.9800 . ?
C69 H69B 0.9800 . ?
C69 H69C 0.9800 . ?
C70 C73 1.385(4) . ?
C70 O13 1.396(4) . ?
C71 O14 1.198(5) . ?
C71 O13 1.357(4) . ?
C71 C72 1.499(6) . ?
C72 H72A 0.9800 . ?
C72 H72B 0.9800 . ?
C72 H72C 0.9800 . ?
C73 C74 1.379(5) . ?
C73 H73 0.9500 . ?
C74 O15 1.392(4) . ?
C75 O2 1.219(8) . ?
C75 O15 1.325(6) . ?
C75 C77 1.505(7) . ?
C76 H76A 0.9800 . ?
C76 H76B 0.9800 . ?
C76 H76C 0.9800 . ?
C77 H77A 0.9800 . ?
C77 H77B 0.9800 . ?
C77 H77C 0.9800 . ?
C78 C79 1.383(4) . ?
C78 C87 1.392(4) . ?
C79 C80 1.405(4) . ?
C79 H79 0.9500 . ?
C80 C81 1.419(5) . ?
C80 C88 1.546(4) . ?
C81 O16 1.380(4) . ?
C81 C82 1.404(4) . ?
C82 C87 1.396(4) . ?
C82 C83 1.542(4) . ?
C83 C84 1.514(6) . ?
C83 C85 1.522(5) . ?
C83 C86 1.587(7) . ?
C84 H84A 0.9800 . ?
C84 H84B 0.9800 . ?
C84 H84C 0.9800 . ?
C85 H85A 0.9800 . ?
C85 H85B 0.9800 . ?
C85 H85C 0.9800 . ?
C86 H86A 0.9800 . ?
C86 H86B 0.9800 . ?
C86 H86C 0.9800 . ?
C87 H87 0.9500 . ?
C88 C91 1.521(6) . ?
C88 C89 1.541(6) . ?
C88 C90 1.548(5) . ?
C89 H89A 0.9800 . ?
C89 H89B 0.9800 . ?
C89 H89C 0.9800 . ?
C90 H90A 0.9800 . ?
C90 H90B 0.9800 . ?
C90 H90C 0.9800 . ?
C91 H91A 0.9800 . ?
C91 H91B 0.9800 . ?
C91 H91C 0.9800 . ?
C92 C95 1.365(4) . ?
C92 O17 1.400(3) . ?
C93 O18 1.213(5) . ?
C93 O17 1.356(4) . ?
C93 C94 1.482(5) . ?
C94 H94A 0.9800 . ?
C94 H94B 0.9800 . ?
C94 H94C 0.9800 . ?
C95 C96 1.381(4) . ?
C95 H95 0.9500 . ?
C96 O19 1.389(4) . ?
C97 O20 1.229(8) . ?
C97 O19 1.331(6) . ?
C97 C99 1.534(9) . ?
C98 H98A 0.9800 . ?
C98 H98B 0.9800 . ?
C98 H98C 0.9800 . ?
C99 H99A 0.9800 . ?
C99 H99B 0.9800 . ?
C99 H99C 0.9800 . ?
O3A O3B 1.393(14) . ?
O4 H4O 0.8400 . ?
O12 H12O 0.8400 . ?
O16 H16O 0.8400 . ?
C01 Cl3 1.655(8) . ?
C01 Cl1A 1.683(8) . ?
C01 Cl2 1.756(9) . ?
C01 H01 1.0000 . ?
Cl1A O01 2.149(14) . ?
C02 Cl6 1.721(7) . ?
C02 Cl5 1.728(6) . ?
C02 Cl4 1.754(7) . ?
C02 H02 1.0000 . ?
C03 Cl7 1.727(9) . ?
C03 Cl8 1.732(7) . ?
C03 Cl9 1.776(9) . ?
C03 H03 1.0000 . ?

loop_
_geom_torsion_atom_site_label_1
_geom_torsion_atom_site_label_2
_geom_torsion_atom_site_label_3
_geom_torsion_atom_site_label_4
_geom_torsion
_geom_torsion_site_symmetry_1
_geom_torsion_site_symmetry_2
_geom_torsion_site_symmetry_3
_geom_torsion_site_symmetry_4
_geom_torsion_publ_flag
C25 C2 C3 C27 62.9(5) . . . . ?
C1 C2 C3 C27 -178.9(4) . . . . ?
C26 C2 C3 C27 -59.0(5) . . . . ?
C25 C2 C3 C4 -121.6(4) . . . . ?
C1 C2 C3 C4 -3.4(6) . . . . ?
C26 C2 C3 C4 116.5(4) . . . . ?
C27 C3 C4 C5 -3.1(5) . . . . ?
C2 C3 C4 C5 -178.8(3) . . . . ?
C3 C4 C5 C33 0.3(5) . . . . ?
C3 C4 C5 C6 172.9(3) . . . . ?
C33 C5 C6 C34 -125.1(3) . . . . ?
C4 C5 C6 C34 62.5(4) . . . . ?
C33 C5 C6 C7 5.8(4) . . . . ?
C4 C5 C6 C7 -166.6(3) . . . . ?
C5 C6 C7 C70 81.0(4) . . . . ?
C34 C6 C7 C70 -144.6(3) . . . . ?
C5 C6 C7 C8 -96.2(3) . . . . ?
C34 C6 C7 C8 38.1(4) . . . . ?
C70 C7 C8 C9 -1.4(4) . . . . ?
C6 C7 C8 C9 175.9(3) . . . . ?
C7 C8 C9 C74 1.5(4) . . . . ?
C7 C8 C9 C10 179.7(3) . . . . ?
C8 C9 C10 C78 -104.7(3) . . . . ?
C74 C9 C10 C78 73.5(3) . . . . ?
C8 C9 C10 C11 22.2(4) . . . . ?
C74 C9 C10 C11 -159.6(3) . . . . ?
C78 C10 C11 C12 20.3(4) . . . . ?
C9 C10 C11 C12 -105.9(3) . . . . ?
C78 C10 C11 C92 -160.9(2) . . . . ?
C9 C10 C11 C92 72.9(3) . . . . ?
C92 C11 C12 C13 -1.6(4) . . . . ?
C10 C11 C12 C13 177.2(2) . . . . ?
C11 C12 C13 C96 0.9(4) . . . . ?
C11 C12 C13 C14 -174.2(2) . . . . ?
C96 C13 C14 C15 138.3(3) . . . . ?
C12 C13 C14 C15 -46.9(4) . . . . ?
C96 C13 C14 C54 -54.5(4) . . . . ?
C12 C13 C14 C54 120.4(3) . . . . ?
C13 C14 C15 C100 -27.6(5) . . . . ?
C54 C14 C15 C100 166.0(3) . . . . ?
C13 C14 C15 C50 154.3(3) . . . . ?
C54 C14 C15 C50 -12.1(5) . . . . ?
C50 C16 C17A C17B -80.2(18) . . . . ?
C22B C16 C17A C17B 65(2) . . . . ?
C22A C16 C17A C17B 105.6(18) . . . . ?
C50 C16 C17A C18 -126.0(6) . . . . ?
C22B C16 C17A C18 19.6(11) . . . . ?
C22A C16 C17A C18 59.7(8) . . . . ?
C17B C16 C17A C18 -45.8(17) . . . . ?
C50 C16 C17A C24 113.4(6) . . . . ?
C22B C16 C17A C24 -100.9(10) . . . . ?
C22A C16 C17A C24 -60.8(7) . . . . ?
C17B C16 C17A C24 -166.4(19) . . . . ?
C50 C16 C17A C23 -14.7(9) . . . . ?
C22B C16 C17A C23 131.0(9) . . . . ?
C22A C16 C17A C23 171.1(5) . . . . ?
C17B C16 C17A C23 65.5(18) . . . . ?
C24 C17A C17B C18 40(4) . . . . ?
C23 C17A C17B C18 135(2) . . . . ?
C16 C17A C17B C18 -114.2(14) . . . . ?
C18 C17A C17B C23 -135(2) . . . . ?
C24 C17A C17B C23 -95(3) . . . . ?
C16 C17A C17B C23 110.4(7) . . . . ?
C18 C17A C17B C16 114.2(14) . . . . ?
C24 C17A C17B C16 155(3) . . . . ?
C23 C17A C17B C16 -110.4(7) . . . . ?
C50 C16 C17B C17A 114.3(15) . . . . ?
C22B C16 C17B C17A -122.4(17) . . . . ?
C22A C16 C17B C17A -90.7(18) . . . . ?
C50 C16 C17B C18 -162(2) . . . . ?
C22B C16 C17B C18 -39(3) . . . . ?
C22A C16 C17B C18 -7(3) . . . . ?
C17A C16 C17B C18 84(3) . . . . ?
C50 C16 C17B C23 42(2) . . . . ?
C22B C16 C17B C23 165.5(16) . . . . ?
C22A C16 C17B C23 -162.8(10) . . . . ?
C17A C16 C17B C23 -72(2) . . . . ?
C23 C17B C18 C17A 86(4) . . . . ?
C16 C17B C18 C17A -59(2) . . . . ?
C24 C17A C18 C17B -160(2) . . . . ?
C23 C17A C18 C17B -41(2) . . . . ?
C16 C17A C18 C17B 76(2) . . . . ?
C76 C20 C21 C100 -115.9(6) . . . . ?
C98 C20 C21 C100 128.4(5) . . . . ?
C19 C20 C21 C100 9.8(7) . . . . ?
C76 C20 C21 C22A 57.5(6) . . . . ?
C98 C20 C21 C22A -58.3(6) . . . . ?
C19 C20 C21 C22A -176.8(5) . . . . ?
C76 C20 C21 C22B 93.6(9) . . . . ?
C98 C20 C21 C22B -22.2(9) . . . . ?
C19 C20 C21 C22B -140.7(9) . . . . ?
C50 C16 C22A C22B 92.3(10) . . . . ?
C17A C16 C22A C22B -93.2(9) . . . . ?
C17B C16 C22A C22B -61.5(15) . . . . ?
C50 C16 C22A O3A -170.3(5) . . . . ?
C22B C16 C22A O3A 97.3(11) . . . . ?
C17A C16 C22A O3A 4.1(9) . . . . ?
C17B C16 C22A O3A 35.8(15) . . . . ?
C50 C16 C22A C21 15.8(7) . . . . ?
C22B C16 C22A C21 -76.6(8) . . . . ?
C17A C16 C22A C21 -169.8(5) . . . . ?
C17B C16 C22A C21 -138.1(13) . . . . ?
C50 C16 C22A O3B 138.3(5) . . . . ?
C22B C16 C22A O3B 45.9(9) . . . . ?
C17A C16 C22A O3B -47.3(7) . . . . ?
C17B C16 C22A O3B -15.6(14) . . . . ?
C100 C21 C22A C22B -81.5(10) . . . . ?
C20 C21 C22A C22B 104.6(10) . . . . ?
C100 C21 C22A O3A 171.3(5) . . . . ?
C20 C21 C22A O3A -2.6(7) . . . . ?
C22B C21 C22A O3A -107.2(11) . . . . ?
C100 C21 C22A C16 -14.6(7) . . . . ?
C20 C21 C22A C16 171.6(5) . . . . ?
C22B C21 C22A C16 66.9(10) . . . . ?
C100 C21 C22A O3B -133.5(5) . . . . ?
C20 C21 C22A O3B 52.7(6) . . . . ?
C22B C21 C22A O3B -52.0(10) . . . . ?
O3A C22A C22B C16 -119.9(5) . . . . ?
C21 C22A C22B C16 120.6(4) . . . . ?
O3B C22A C22B C16 -122.4(8) . . . . ?
O3A C22A C22B O3B 2.5(10) . . . . ?
C16 C22A C22B O3B 122.4(8) . . . . ?
C21 C22A C22B O3B -117.0(7) . . . . ?
C16 C22A C22B O3A 119.9(5) . . . . ?
C21 C22A C22B O3A -119.5(5) . . . . ?
O3B C22A C22B O3A -2.5(10) . . . . ?
O3A C22A C22B C21 119.5(5) . . . . ?
C16 C22A C22B C21 -120.6(4) . . . . ?
O3B C22A C22B C21 117.0(7) . . . . ?
C50 C16 C22B C22A -106.2(9) . . . . ?
C17A C16 C22B C22A 105.2(8) . . . . ?
C17B C16 C22B C22A 130.6(12) . . . . ?
C50 C16 C22B O3B 169.5(11) . . . . ?
C22A C16 C22B O3B -84.3(17) . . . . ?
C17A C16 C22B O3B 20.9(17) . . . . ?
C17B C16 C22B O3B 46.3(18) . . . . ?
C50 C16 C22B O3A -143.1(5) . . . . ?
C22A C16 C22B O3A -36.9(7) . . . . ?
C17A C16 C22B O3A 68.3(8) . . . . ?
C17B C16 C22B O3A 93.7(11) . . . . ?
C50 C16 C22B C21 -54.5(12) . . . . ?
C22A C16 C22B C21 51.7(7) . . . . ?
C17A C16 C22B C21 156.9(6) . . . . ?
C17B C16 C22B C21 -177.7(12) . . . . ?
C100 C21 C22B C22A 111.7(8) . . . . ?
C20 C21 C22B C22A -93.6(10) . . . . ?
C100 C21 C22B C16 52.5(11) . . . . ?
C20 C21 C22B C16 -152.8(7) . . . . ?
C22A C21 C22B C16 -59.2(11) . . . . ?
C100 C21 C22B O3B -168.1(11) . . . . ?
C20 C21 C22B O3B -13.4(17) . . . . ?
C22A C21 C22B O3B 80.2(14) . . . . ?
C100 C21 C22B O3A 148.5(5) . . . . ?
C20 C21 C22B O3A -56.8(9) . . . . ?
C22A C21 C22B O3A 36.8(6) . . . . ?
C18 C17B C23 C17A -92(5) . . . . ?
C16 C17B C23 C17A 55.6(16) . . . . ?
C18 C17A C23 C17B 32.1(16) . . . . ?
C24 C17A C23 C17B 146.9(18) . . . . ?
C16 C17A C23 C17B -84.5(17) . . . . ?
C4 C3 C27 O4 -176.7(3) . . . . ?
C2 C3 C27 O4 -1.2(6) . . . . ?
C4 C3 C27 C28 3.9(6) . . . . ?
C2 C3 C27 C28 179.3(4) . . . . ?
O4 C27 C28 C33 178.8(3) . . . . ?
C3 C27 C28 C33 -1.7(6) . . . . ?
O4 C27 C28 C29 1.7(6) . . . . ?
C3 C27 C28 C29 -178.8(4) . . . . ?
C33 C28 C29 C32 119.7(4) . . . . ?
C27 C28 C29 C32 -63.3(5) . . . . ?
C33 C28 C29 C31 -116.6(4) . . . . ?
C27 C28 C29 C31 60.4(5) . . . . ?
C33 C28 C29 C30 0.5(6) . . . . ?
C27 C28 C29 C30 177.5(4) . . . . ?
C4 C5 C33 C28 2.0(5) . . . . ?
C6 C5 C33 C28 -170.3(3) . . . . ?
C27 C28 C33 C5 -1.3(6) . . . . ?
C29 C28 C33 C5 175.8(4) . . . . ?
C5 C6 C34 C41 -165.7(3) . . . . ?
C7 C6 C34 C41 63.7(4) . . . . ?
C5 C6 C34 C35 15.5(4) . . . . ?
C7 C6 C34 C35 -115.0(3) . . . . ?
C41 C34 C35 C36 -0.7(4) . . . . ?
C6 C34 C35 C36 178.0(2) . . . . ?
C34 C35 C36 C37 -0.1(4) . . . . ?
C34 C35 C36 C44 -177.6(2) . . . . ?
C35 C36 C37 C40 1.2(4) . . . . ?
C44 C36 C37 C40 178.8(2) . . . . ?
C35 C36 C37 O5 176.4(2) . . . . ?
C44 C36 C37 O5 -6.0(4) . . . . ?
C36 C37 C40 C41 -1.5(4) . . . . ?
O5 C37 C40 C41 -176.6(2) . . . . ?
C37 C40 C41 C34 0.6(4) . . . . ?
C37 C40 C41 O7 -176.9(2) . . . . ?
C35 C34 C41 C40 0.4(4) . . . . ?
C6 C34 C41 C40 -178.4(3) . . . . ?
C35 C34 C41 O7 177.9(2) . . . . ?
C6 C34 C41 O7 -0.9(4) . . . . ?
C37 C36 C44 C56 165.5(2) . . . . ?
C35 C36 C44 C56 -17.0(4) . . . . ?
C37 C36 C44 C45 -66.9(3) . . . . ?
C35 C36 C44 C45 110.6(3) . . . . ?
C56 C44 C45 C55 102.6(3) . . . . ?
C36 C44 C45 C55 -26.7(4) . . . . ?
C56 C44 C45 C46 -76.1(3) . . . . ?
C36 C44 C45 C46 154.6(3) . . . . ?
C55 C45 C46 C48 -1.9(5) . . . . ?
C44 C45 C46 C48 176.9(3) . . . . ?
C55 C45 C46 O9 -177.7(3) . . . . ?
C44 C45 C46 O9 1.1(5) . . . . ?
C45 C46 C48 C51 2.4(6) . . . . ?
O9 C46 C48 C51 178.2(3) . . . . ?
C22B C16 C50 C15 34.9(9) . . . . ?
C22A C16 C50 C15 -5.2(7) . . . . ?
C17A C16 C50 C15 -179.4(5) . . . . ?
C17B C16 C50 C15 150.7(12) . . . . ?
C14 C15 C50 C16 171.5(4) . . . . ?
C100 C15 C50 C16 -6.6(6) . . . . ?
C46 C48 C51 C54 -0.8(6) . . . . ?
C46 C48 C51 O10 -172.8(4) . . . . ?
C48 C51 C54 C55 -1.3(5) . . . . ?
O10 C51 C54 C55 171.0(3) . . . . ?
C48 C51 C54 C14 -179.9(3) . . . . ?
O10 C51 C54 C14 -7.5(5) . . . . ?
C15 C14 C54 C51 -56.1(5) . . . . ?
C13 C14 C54 C51 136.6(3) . . . . ?
C15 C14 C54 C55 125.4(3) . . . . ?
C13 C14 C54 C55 -41.9(4) . . . . ?
C46 C45 C55 C54 -0.4(4) . . . . ?
C44 C45 C55 C54 -179.1(3) . . . . ?
C51 C54 C55 C45 1.9(5) . . . . ?
C14 C54 C55 C45 -179.5(3) . . . . ?
C45 C44 C56 C61 -53.8(4) . . . . ?
C36 C44 C56 C61 73.4(4) . . . . ?
C45 C44 C56 C57 127.8(3) . . . . ?
C36 C44 C56 C57 -105.1(3) . . . . ?
C61 C56 C57 C58 1.8(5) . . . . ?
C44 C56 C57 C58 -179.8(3) . . . . ?
C56 C57 C58 C59 -3.1(5) . . . . ?
C56 C57 C58 C66 178.3(3) . . . . ?
C57 C58 C59 O12 -177.1(4) . . . . ?
C66 C58 C59 O12 1.4(6) . . . . ?
C57 C58 C59 C60 1.8(6) . . . . ?
C66 C58 C59 C60 -179.7(4) . . . . ?
O12 C59 C60 C61 179.7(4) . . . . ?
C58 C59 C60 C61 0.9(6) . . . . ?
O12 C59 C60 C62 -0.3(6) . . . . ?
C58 C59 C60 C62 -179.1(4) . . . . ?
C59 C60 C61 C56 -2.4(5) . . . . ?
C62 C60 C61 C56 177.6(3) . . . . ?
C57 C56 C61 C60 1.1(5) . . . . ?
C44 C56 C61 C60 -177.4(3) . . . . ?
C61 C60 C62 C64 119.9(4) . . . . ?
C59 C60 C62 C64 -60.1(5) . . . . ?
C61 C60 C62 C63 -1.0(5) . . . . ?
C59 C60 C62 C63 179.0(4) . . . . ?
C61 C60 C62 C65 -118.0(4) . . . . ?
C59 C60 C62 C65 62.0(5) . . . . ?
C59 C58 C66 C68 176.1(4) . . . . ?
C57 C58 C66 C68 -5.4(6) . . . . ?
C59 C58 C66 C69 -63.0(6) . . . . ?
C57 C58 C66 C69 115.5(5) . . . . ?
C59 C58 C66 C67 56.7(5) . . . . ?
C57 C58 C66 C67 -124.8(4) . . . . ?
C8 C7 C70 C73 -0.3(5) . . . . ?
C6 C7 C70 C73 -177.6(3) . . . . ?
C8 C7 C70 O13 -176.8(3) . . . . ?
C6 C7 C70 O13 5.8(4) . . . . ?
C7 C70 C73 C74 1.7(5) . . . . ?
O13 C70 C73 C74 178.2(3) . . . . ?
C70 C73 C74 C9 -1.6(5) . . . . ?
C70 C73 C74 O15 -177.2(3) . . . . ?
C8 C9 C74 C73 0.1(5) . . . . ?
C10 C9 C74 C73 -178.2(3) . . . . ?
C8 C9 C74 O15 175.7(3) . . . . ?
C10 C9 C74 O15 -2.6(4) . . . . ?
C11 C10 C78 C79 105.7(3) . . . . ?
C9 C10 C78 C79 -127.8(3) . . . . ?
C11 C10 C78 C87 -73.9(3) . . . . ?
C9 C10 C78 C87 52.6(3) . . . . ?
C87 C78 C79 C80 3.9(5) . . . . ?
C10 C78 C79 C80 -175.7(3) . . . . ?
C78 C79 C80 C81 3.0(5) . . . . ?
C78 C79 C80 C88 -177.7(3) . . . . ?
C79 C80 C81 O16 173.3(3) . . . . ?
C88 C80 C81 O16 -6.0(5) . . . . ?
C79 C80 C81 C82 -7.7(5) . . . . ?
C88 C80 C81 C82 173.1(3) . . . . ?
O16 C81 C82 C87 -175.9(3) . . . . ?
C80 C81 C82 C87 5.1(5) . . . . ?
O16 C81 C82 C83 -1.0(6) . . . . ?
C80 C81 C82 C83 180.0(4) . . . . ?
C87 C82 C83 C84 -135.8(4) . . . . ?
C81 C82 C83 C84 49.4(6) . . . . ?
C87 C82 C83 C85 -14.5(5) . . . . ?
C81 C82 C83 C85 170.7(4) . . . . ?
C87 C82 C83 C86 99.9(4) . . . . ?
C81 C82 C83 C86 -74.9(5) . . . . ?
C79 C78 C87 C82 -6.7(5) . . . . ?
C10 C78 C87 C82 172.8(3) . . . . ?
C81 C82 C87 C78 2.3(5) . . . . ?
C83 C82 C87 C78 -172.8(3) . . . . ?
C79 C80 C88 C91 -116.7(4) . . . . ?
C81 C80 C88 C91 62.5(5) . . . . ?
C79 C80 C88 C89 121.5(4) . . . . ?
C81 C80 C88 C89 -59.3(5) . . . . ?
C79 C80 C88 C90 2.8(5) . . . . ?
C81 C80 C88 C90 -178.0(4) . . . . ?
C12 C11 C92 C95 0.7(4) . . . . ?
C10 C11 C92 C95 -178.1(3) . . . . ?
C12 C11 C92 O17 178.6(2) . . . . ?
C10 C11 C92 O17 -0.3(4) . . . . ?
O17 C92 C95 C96 -176.9(2) . . . . ?
C11 C92 C95 C96 0.8(4) . . . . ?
C92 C95 C96 C13 -1.6(4) . . . . ?
C92 C95 C96 O19 175.0(3) . . . . ?
C12 C13 C96 C95 0.7(4) . . . . ?
C14 C13 C96 C95 175.6(3) . . . . ?
C12 C13 C96 O19 -175.8(3) . . . . ?
C14 C13 C96 O19 -0.9(4) . . . . ?
C20 C21 C100 C15 176.2(4) . . . . ?
C22A C21 C100 C15 2.8(6) . . . . ?
C22B C21 C100 C15 -30.2(8) . . . . ?
C14 C15 C100 C21 -170.3(4) . . . . ?
C50 C15 C100 C21 7.8(5) . . . . ?
C22B C22A O3A O3B -2.7(10) . . . . ?
C16 C22A O3A O3B -80.2(7) . . . . ?
C21 C22A O3A O3B 93.7(6) . . . . ?
C16 C22A O3A C22B -77.5(11) . . . . ?
C21 C22A O3A C22B 96.4(10) . . . . ?
O3B C22A O3A C22B 2.7(10) . . . . ?
C16 C22B O3A C22A 56.6(10) . . . . ?
O3B C22B O3A C22A -176.8(12) . . . . ?
C21 C22B O3A C22A -49.7(6) . . . . ?
C22A C22B O3A O3B 176.8(12) . . . . ?
C16 C22B O3A O3B -126.6(8) . . . . ?
C21 C22B O3A O3B 127.1(9) . . . . ?
C22A O3A O3B C22B 1.6(6) . . . . ?
C22B O3A O3B C22A -1.6(6) . . . . ?
C22A C22B O3B O3A -2.2(8) . . . . ?
C16 C22B O3B O3A 70.5(14) . . . . ?
C21 C22B O3B O3A -62.0(11) . . . . ?
C16 C22B O3B C22A 72.7(17) . . . . ?
O3A C22B O3B C22A 2.2(8) . . . . ?
C21 C22B O3B C22A -59.7(9) . . . . ?
C22B C22A O3B O3A 176.9(12) . . . . ?
C16 C22A O3B O3A 121.7(5) . . . . ?
C21 C22A O3B O3A -111.1(5) . . . . ?
O3A C22A O3B C22B -176.9(12) . . . . ?
C16 C22A O3B C22B -55.2(11) . . . . ?
C21 C22A O3B C22B 72.0(10) . . . . ?
O6 C38 O5 C37 -3.8(5) . . . . ?
C39 C38 O5 C37 178.2(3) . . . . ?
C40 C37 O5 C38 -62.3(4) . . . . ?
C36 C37 O5 C38 122.3(3) . . . . ?
O8 C42 O7 C41 7.6(6) . . . . ?
C43 C42 O7 C41 -172.3(3) . . . . ?
C40 C41 O7 C42 -94.6(3) . . . . ?
C34 C41 O7 C42 87.7(3) . . . . ?
O1 C47 O9 C46 -1.5(6) . . . . ?
C49 C47 O9 C46 179.9(4) . . . . ?
C48 C46 O9 C47 76.5(5) . . . . ?
C45 C46 O9 C47 -107.6(4) . . . . ?
O11 C52 O10 C51 8.9(8) . . . . ?
C53 C52 O10 C51 -171.9(4) . . . . ?
C54 C51 O10 C52 122.6(4) . . . . ?
C48 C51 O10 C52 -65.1(6) . . . . ?
O14 C71 O13 C70 -7.2(6) . . . . ?
C72 C71 O13 C70 170.4(4) . . . . ?
C7 C70 O13 C71 -114.8(4) . . . . ?
C73 C70 O13 C71 68.5(5) . . . . ?
O2 C75 O15 C74 -4.0(10) . . . . ?
C77 C75 O15 C74 -177.7(4) . . . . ?
C73 C74 O15 C75 -80.4(6) . . . . ?
C9 C74 O15 C75 103.8(5) . . . . ?
O18 C93 O17 C92 7.1(4) . . . . ?
C94 C93 O17 C92 -173.8(3) . . . . ?
C95 C92 O17 C93 -63.4(4) . . . . ?
C11 C92 O17 C93 118.7(3) . . . . ?
O20 C97 O19 C96 2.7(8) . . . . ?
C99 C97 O19 C96 -179.2(4) . . . . ?
C95 C96 O19 C97 109.1(4) . . . . ?
C13 C96 O19 C97 -74.2(4) . . . . ?
Cl3 C01 Cl1A O01 9.0(6) . . . . ?
Cl2 C01 Cl1A O01 139.4(5) . . . . ?
